data_4069470
loop_
_publ_author_name
'Andrews, Philip C.'
'Deacon, Glen B.'
'Junk, Peter C.'
'Kumar, Ish'
'MacLellan, Jonathan G.'

_publ_section_title
;
 Synthesis, Ethanolysis, and Hydrolysis of Bismuth(III)ortho-Nitrobenzoate
 Complexes en Route to a Pearl Necklace-like Polymer of Bi10Oxo-Clusters
;
_journal_issue 14
_journal_name_full Organometallics
_journal_page_first 3999
_journal_paper_doi 10.1021/om9002158
_journal_volume 28
_journal_year 2009
_chemical_formula_moiety 'C208 H148 Bi20 N28 O134, C210 H154 Bi20 N28 O135, 8(C2 H6 O), 4(H2 O)'
_chemical_formula_sum 'C434 H356 Bi40 N56 O281'
_chemical_formula_weight 19210.95
_chemical_name_systematic
; 
 ? 
;
_space_group_IT_number 2
_symmetry_cell_setting triclinic
_symmetry_space_group_name_Hall '-P 1'
_symmetry_space_group_name_H-M 'P -1'
_atom_sites_solution_hydrogens geom
_atom_sites_solution_primary direct
_atom_sites_solution_secondary difmap
_audit_creation_method SHELXL-97
_cell_angle_alpha 89.761(2)
_cell_angle_beta 89.313(2)
_cell_angle_gamma 87.692(2)
_cell_formula_units_Z 1
_cell_length_a 17.6559(6)
_cell_length_b 21.4220(7)
_cell_length_c 35.9678(11)
_cell_measurement_reflns_used 155369
_cell_measurement_temperature 123(2)
_cell_measurement_theta_max 27.5
_cell_measurement_theta_min 0
_cell_volume 13591.8(8)
_computing_cell_refinement 'Bruker Apex2 v2.0 (Bruker Axs 2005)'
_computing_data_collection 'Bruker Apex2 v2.0 (Bruker Axs 2005)'
_computing_data_reduction 'Bruker Apex2 v2.0 (Bruker Axs 2005)'
_computing_molecular_graphics 'X-seed (Barbour, 2001)'
_computing_publication_material 'CIFTAB (Sheldrick, 1997)'
_computing_structure_refinement 'SHELXL-97 (Sheldrick, 1997)'
_computing_structure_solution 'SHELXS-97 (Sheldrick, 1997)'
_diffrn_ambient_temperature 123(2)
_diffrn_measured_fraction_theta_full 0.991
_diffrn_measured_fraction_theta_max 0.991
_diffrn_measurement_device_type 'Bruker X8 Apex KAPPA CCD'
_diffrn_measurement_method '0.5 deg frames in phi and omega'
_diffrn_radiation_monochromator graphite
_diffrn_radiation_source 'fine-focus sealed tube'
_diffrn_radiation_type MoK\a
_diffrn_radiation_wavelength 0.71073
_diffrn_reflns_av_R_equivalents 0.0878
_diffrn_reflns_av_sigmaI/netI 0.1572
_diffrn_reflns_limit_h_max 15
_diffrn_reflns_limit_h_min -20
_diffrn_reflns_limit_k_max 21
_diffrn_reflns_limit_k_min -25
_diffrn_reflns_limit_l_max 42
_diffrn_reflns_limit_l_min -42
_diffrn_reflns_number 95045
_diffrn_reflns_theta_full 25.00
_diffrn_reflns_theta_max 25.00
_diffrn_reflns_theta_min 1.15
_diffrn_standards_number 0
_exptl_absorpt_coefficient_mu 13.004
_exptl_absorpt_correction_T_max 0.4227
_exptl_absorpt_correction_T_min 0.3288
_exptl_absorpt_correction_type multi-scan
_exptl_absorpt_process_details 'SADABS (Sheldrick, 1997)'
_exptl_crystal_colour colourless
_exptl_crystal_density_diffrn 2.347
_exptl_crystal_density_method 'not measured'
_exptl_crystal_description prismatic
_exptl_crystal_F_000 8920
_exptl_crystal_size_max 0.11
_exptl_crystal_size_mid 0.10
_exptl_crystal_size_min 0.08
_refine_diff_density_max 2.776
_refine_diff_density_min -2.287
_refine_diff_density_rms 0.330
_refine_ls_extinction_method none
_refine_ls_goodness_of_fit_ref 0.988
_refine_ls_hydrogen_treatment constr
_refine_ls_matrix_type fullcycle
_refine_ls_number_parameters 1770
_refine_ls_number_reflns 47427
_refine_ls_number_restraints 121
_refine_ls_restrained_S_all 0.988
_refine_ls_R_factor_all 0.1377
_refine_ls_R_factor_gt 0.0630
_refine_ls_shift/su_max 0.000
_refine_ls_shift/su_mean 0.000
_refine_ls_structure_factor_coef Fsqd
_refine_ls_weighting_details 'calc w=1/[\s^2^(Fo^2^)+(0.0646P)^2^+0.0000P] where P=(Fo^2^+2Fc^2^)/3'
_refine_ls_weighting_scheme calc
_refine_ls_wR_factor_gt 0.1321
_refine_ls_wR_factor_ref 0.1576
_reflns_number_gt 26857
_reflns_number_total 47427
_reflns_threshold_expression >2sigma(I)
_cod_data_source_file om9002158_si_002.cif
_cod_data_source_block Compound5
_cod_depositor_comments
;
The following automatic conversions were performed:

'_symmetry_cell_setting' value 'Triclinic' changed to 'triclinic'
according to /home/saulius/struct/CIF-dictionaries/cif_core.dic
dictionary named 'cif_core.dic' version 2.4.2 from 2011-04-26.

Automatic conversion script
Id: cif_fix_values 1715 2011-07-08 13:25:40Z adriana 
;
_cod_database_code 4069470

loop_
_symmetry_equiv_pos_as_xyz
'x, y, z'
'-x, -y, -z'

loop_
_atom_site_label
_atom_site_type_symbol
_atom_site_fract_x
_atom_site_fract_y
_atom_site_fract_z
_atom_site_U_iso_or_equiv
_atom_site_adp_type
_atom_site_occupancy
_atom_site_symmetry_multiplicity
_atom_site_calc_flag
_atom_site_refinement_flags
_atom_site_disorder_assembly
_atom_site_disorder_group
Bi1 Bi -0.02478(4) -0.07719(3) 0.465990(18) 0.019 Uani 1 1 d . . .
Bi2 Bi -0.05304(4) -0.24540(3) 0.457550(18) 0.017 Uani 1 1 d . . .
Bi3 Bi -0.01346(4) -0.16565(3) 0.367710(18) 0.016 Uani 1 1 d . . .
Bi4 Bi -0.19895(4) -0.14514(4) 0.415820(18) 0.020 Uani 1 1 d . . .
Bi5 Bi -0.03085(4) -0.33523(3) 0.373450(18) 0.017 Uani 1 1 d . . .
Bi6 Bi -0.22524(4) -0.31288(4) 0.416360(19) 0.023 Uani 1 1 d . . .
Bi7 Bi -0.17789(4) -0.23808(3) 0.329600(18) 0.017 Uani 1 1 d . . .
Bi8 Bi -0.05423(4) -0.41635(3) 0.469230(18) 0.020 Uani 1 1 d . . .
Bi9 Bi 0.01399(4) -0.25448(3) 0.278300(18) 0.018 Uani 1 1 d . . .
Bi10 Bi -0.38094(4) -0.21252(4) 0.37342(2) 0.028 Uani 1 1 d . . .
Bi11 Bi 0.47959(4) 0.08112(3) 0.033440(19) 0.022 Uani 1 1 d . . .
Bi12 Bi 0.31002(4) 0.15901(3) 0.087890(18) 0.017 Uani 1 1 d . . .
Bi13 Bi 0.45259(4) 0.25194(3) 0.042970(17) 0.015 Uani 1 1 d . . .
Bi14 Bi 0.49724(4) 0.16982(3) 0.131450(19) 0.018 Uani 1 1 d . . .
Bi15 Bi 0.27969(4) 0.32780(3) 0.087750(18) 0.016 Uani 1 1 d . . .
Bi16 Bi 0.33406(4) 0.25035(3) 0.173940(17) 0.016 Uani 1 1 d . . .
Bi17 Bi 0.47560(4) 0.34088(3) 0.126760(18) 0.016 Uani 1 1 d . . .
Bi18 Bi 0.12841(4) 0.23236(4) 0.132600(19) 0.021 Uani 1 1 d . . .
Bi19 Bi 0.44874(4) 0.42369(3) 0.032390(17) 0.016 Uani 1 1 d . . .
Bi20 Bi 0.52774(4) 0.25672(4) 0.220560(19) 0.023 Uani 1 1 d . . .
O1 O -0.0804(7) -0.1444(6) 0.4336(3) 0.018 Uiso 1 1 d . . .
O2 O -0.0098(7) -0.2467(6) 0.4015(3) 0.024 Uiso 1 1 d . . .
O3 O -0.1685(7) -0.2387(6) 0.4400(3) 0.020 Uiso 1 1 d . . .
O4 O -0.0737(7) -0.3436(6) 0.4317(3) 0.022 Uiso 1 1 d . . .
O5 O -0.1365(6) -0.1660(5) 0.3665(3) 0.016 Uiso 1 1 d . . .
O6 O -0.0492(6) -0.2405(5) 0.3299(3) 0.014 Uiso 1 1 d . . .
O7 O -0.2612(7) -0.2340(6) 0.3811(3) 0.021 Uiso 1 1 d . . .
O8 O -0.1462(7) -0.3131(6) 0.3679(3) 0.018 Uiso 1 1 d . . .
O17 O 0.0821(7) -0.1137(6) 0.4225(3) 0.024 Uiso 1 1 d . . .
O18 O 0.0729(7) -0.1837(6) 0.4685(3) 0.026 Uiso 1 1 d . . .
O19 O 0.1491(9) -0.1097(8) 0.5179(4) 0.046 Uiso 1 1 d . . .
O20 O 0.2090(12) -0.1825(10) 0.5428(6) 0.090 Uiso 1 1 d . . .
O21 O -0.1111(8) -0.3172(6) 0.5130(4) 0.030 Uiso 1 1 d . . .
O22 O -0.1874(7) -0.3859(6) 0.4876(4) 0.028 Uiso 1 1 d . . .
O23 O -0.0823(9) -0.3866(8) 0.5738(5) 0.054 Uiso 1 1 d . . .
O24 O -0.0919(13) -0.3214(11) 0.6156(7) 0.105 Uiso 1 1 d . . .
O25 O 0.1181(7) -0.2089(6) 0.3574(3) 0.018 Uiso 1 1 d . . .
O26 O 0.1033(7) -0.2935(6) 0.3211(3) 0.028 Uiso 1 1 d . . .
O27 O 0.1344(8) -0.3211(7) 0.4051(4) 0.034 Uiso 1 1 d . . .
O28 O 0.2298(10) -0.3408(8) 0.4389(5) 0.062 Uiso 1 1 d . . .
O29 O -0.0899(7) -0.4424(6) 0.3765(3) 0.022 Uiso 1 1 d . . .
O30 O -0.1119(8) -0.4799(7) 0.4328(4) 0.038 Uiso 1 1 d . . .
O31 O -0.2511(10) -0.4475(9) 0.3777(5) 0.062 Uiso 1 1 d . . .
O32 O -0.2917(13) -0.4867(10) 0.3277(6) 0.094 Uiso 1 1 d . . .
O33 O -0.3157(9) -0.2743(8) 0.4631(4) 0.045 Uiso 1 1 d . . .
O34 O -0.3559(8) -0.1838(7) 0.4382(4) 0.041 Uiso 1 1 d . . .
O35 O -0.2345(9) -0.1754(7) 0.5021(4) 0.044 Uiso 1 1 d . . .
O36 O -0.2385(10) -0.1580(8) 0.5608(5) 0.064 Uiso 1 1 d . . .
O37 O -0.1611(7) -0.3423(6) 0.2878(3) 0.025 Uiso 1 1 d . . .
O38 O -0.0356(7) -0.3552(6) 0.2939(3) 0.025 Uiso 1 1 d . . .
O39 O -0.0985(9) -0.3454(8) 0.2118(4) 0.048 Uiso 1 1 d . . .
O40 O -0.1695(12) -0.4066(10) 0.1775(6) 0.085 Uiso 1 1 d . . .
O45 O 0.0258(7) -0.1510(6) 0.2936(3) 0.025 Uiso 1 1 d . . .
O46 O 0.1303(8) -0.1619(7) 0.2608(4) 0.040 Uiso 1 1 d . . .
O47 O 0.1898(9) -0.0923(8) 0.3210(4) 0.051 Uiso 1 1 d . . .
O48 O 0.2529(11) -0.0108(9) 0.3048(5) 0.071 Uiso 1 1 d . . .
O49 O -0.1068(7) -0.2213(6) 0.2594(3) 0.026 Uiso 1 1 d . . .
O50 O -0.0358(9) -0.2036(7) 0.2107(4) 0.045 Uiso 1 1 d . . .
O51 O -0.0936(11) -0.0768(9) 0.1883(6) 0.078 Uiso 1 1 d . . .
O52 O -0.0781(10) -0.1185(8) 0.1339(5) 0.062 Uiso 1 1 d . . .
O53 O -0.3392(8) -0.2550(6) 0.3187(4) 0.031 Uiso 1 1 d . . .
O54 O -0.4624(8) -0.2660(7) 0.3149(4) 0.041 Uiso 1 1 d . . .
O55 O -0.4681(9) -0.2185(8) 0.2388(4) 0.047 Uiso 1 1 d . . .
O56 O -0.5526(9) -0.2859(7) 0.2278(4) 0.048 Uiso 1 1 d . . .
O57 O -0.3126(8) -0.1192(7) 0.3636(4) 0.042 Uiso 1 1 d . . .
O58 O -0.4102(10) -0.1174(8) 0.3241(5) 0.063 Uiso 1 1 d . . .
O59 O -0.1331(12) -0.0578(10) 0.3092(6) 0.081 Uiso 1 1 d . . .
O60 O -0.2233(10) -0.1172(9) 0.2969(5) 0.064 Uiso 1 1 d . . .
O65 O -0.0756(7) -0.1568(6) 0.5180(3) 0.030 Uiso 1 1 d D . .
O66 O 0.0592(7) -0.3408(6) 0.4816(3) 0.027 Uiso 1 1 d D . .
O69 O 0.4293(7) 0.1513(6) 0.0679(3) 0.021 Uiso 1 1 d . . .
O70 O 0.3370(7) 0.2509(6) 0.0613(3) 0.021 Uiso 1 1 d . . .
O71 O 0.3737(6) 0.1753(5) 0.1357(3) 0.010 Uiso 1 1 d . . .
O72 O 0.2447(6) 0.2497(5) 0.1228(3) 0.016 Uiso 1 1 d . . .
O73 O 0.4984(6) 0.2512(5) 0.0983(3) 0.015 Uiso 1 1 d . . .
O74 O 0.4315(6) 0.3506(6) 0.0695(3) 0.016 Uiso 1 1 d . . .
O75 O 0.4633(6) 0.2466(5) 0.1707(3) 0.013 Uiso 1 1 d . . .
O76 O 0.3615(6) 0.3241(5) 0.1345(3) 0.015 Uiso 1 1 d . . .
O77 O 0.4185(8) 0.0140(7) -0.0191(4) 0.034 Uiso 1 1 d . . .
O78 O 0.3520(7) 0.0624(6) 0.0236(3) 0.025 Uiso 1 1 d . . .
O79 O 0.2226(9) -0.0126(8) 0.0467(5) 0.056 Uiso 1 1 d . . .
O80 O 0.1687(13) 0.0778(11) 0.0381(7) 0.102 Uiso 1 1 d . . .
O81 O 0.4626(8) 0.0119(6) 0.0772(4) 0.033 Uiso 1 1 d . . .
O82 O 0.3558(8) 0.0466(7) 0.1059(4) 0.032 Uiso 1 1 d . . .
O83 O 0.5300(8) 0.0276(7) 0.1464(4) 0.041 Uiso 1 1 d . . .
O84 O 0.6030(9) -0.0552(8) 0.1425(4) 0.050 Uiso 1 1 d . . .
O85 O 0.5908(7) 0.1087(6) 0.0730(3) 0.024 Uiso 1 1 d . . .
O86 O 0.5769(7) 0.1801(6) 0.0272(3) 0.025 Uiso 1 1 d . . .
O87 O 0.6462(9) 0.0974(7) -0.0213(4) 0.042 Uiso 1 1 d . . .
O88 O 0.7199(9) 0.1606(8) -0.0516(5) 0.053 Uiso 1 1 d . . .
O89 O 0.2045(8) 0.1364(7) 0.1411(4) 0.035 Uiso 1 1 d . . .
O90 O 0.1055(9) 0.1346(7) 0.1804(4) 0.046 Uiso 1 1 d . . .
O91 O 0.2873(9) 0.1406(8) 0.2083(4) 0.051 Uiso 1 1 d . . .
O92 O 0.3873(10) 0.0766(8) 0.1985(5) 0.061 Uiso 1 1 d . . .
O93 O 0.3953(7) 0.3293(6) -0.0109(3) 0.021 Uiso 1 1 d . . .
O94 O 0.3179(7) 0.3993(6) 0.0145(3) 0.018 Uiso 1 1 d . . .
O95 O 0.4113(10) 0.3202(9) -0.1159(5) 0.064 Uiso 1 1 d . . .
O96 O 0.4233(8) 0.3917(6) -0.0740(4) 0.030 Uiso 1 1 d . . .
O97 O 0.6281(8) 0.2076(6) 0.1382(4) 0.030 Uiso 1 1 d . . .
O98 O 0.6122(7) 0.2919(6) 0.1732(4) 0.030 Uiso 1 1 d . . .
O99 O 0.6419(8) 0.3208(7) 0.0903(4) 0.037 Uiso 1 1 d . . .
O100 O 0.7397(10) 0.3300(8) 0.0553(5) 0.059 Uiso 1 1 d . . .
O101 O 0.1876(7) 0.2949(6) 0.0437(3) 0.022 Uiso 1 1 d . . .
O102 O 0.1496(7) 0.2036(6) 0.0666(3) 0.022 Uiso 1 1 d . . .
O103 O 0.2621(7) 0.1900(6) 0.0005(4) 0.029 Uiso 1 1 d . . .
O104 O 0.2515(9) 0.1704(8) -0.0571(5) 0.056 Uiso 1 1 d . . .
O105 O 0.3468(7) 0.3539(6) 0.2151(3) 0.025 Uiso 1 1 d . . .
O106 O 0.4732(7) 0.3580(6) 0.2049(3) 0.027 Uiso 1 1 d . . .
O107 O 0.4184(9) 0.3471(8) 0.2887(4) 0.049 Uiso 1 1 d . B .
O109 O 0.4114(7) 0.4505(6) 0.1261(3) 0.026 Uiso 1 1 d . . .
O110 O 0.3883(7) 0.4933(6) 0.0694(3) 0.027 Uiso 1 1 d . . .
O111 O 0.2491(8) 0.4649(7) 0.1260(4) 0.039 Uiso 1 1 d . . .
O112 O 0.2116(10) 0.5018(8) 0.1784(5) 0.058 Uiso 1 1 d . . .
O113 O 0.1675(7) 0.2683(6) 0.1879(4) 0.028 Uiso 1 1 d . . .
O114 O 0.0449(8) 0.2864(7) 0.1900(4) 0.036 Uiso 1 1 d . . .
O115 O 0.0341(12) 0.2286(11) 0.2630(6) 0.087 Uiso 1 1 d . . .
O116 O -0.0519(13) 0.2996(10) 0.2782(6) 0.097 Uiso 1 1 d . . .
O117 O 0.1319(7) 0.3417(6) 0.1185(3) 0.026 Uiso 1 1 d . . .
O118 O 0.0290(7) 0.3242(6) 0.0881(4) 0.028 Uiso 1 1 d . . .
O119 O 0.0711(10) 0.4026(9) 0.0231(5) 0.063 Uiso 1 1 d . . .
O120 O -0.0443(11) 0.4375(9) 0.0193(5) 0.075 Uiso 1 1 d . . .
O121 O 0.5416(7) 0.4417(6) 0.0755(3) 0.023 Uiso 1 1 d . . .
O122 O 0.5836(7) 0.4871(6) 0.0240(3) 0.024 Uiso 1 1 d . . .
O123 O 0.5666(8) 0.5259(7) 0.1398(4) 0.038 Uiso 1 1 d . . .
O124 O 0.6017(8) 0.4309(7) 0.1574(4) 0.044 Uiso 1 1 d . . .
O125 O 0.4111(7) 0.2283(6) 0.2407(3) 0.028 Uiso 1 1 d . . .
O126 O 0.4823(8) 0.1892(7) 0.2860(4) 0.037 Uiso 1 1 d . . .
O127 O 0.4294(11) 0.0642(9) 0.2953(5) 0.069 Uiso 1 1 d . . .
O128 O 0.4318(11) 0.0832(9) 0.3533(5) 0.071 Uiso 1 1 d . . .
O129 O 0.5466(7) 0.1546(6) 0.2045(3) 0.020 Uiso 1 1 d . . .
O130 O 0.6575(9) 0.1695(8) 0.2287(4) 0.048 Uiso 1 1 d . . .
O131 O 0.7452(12) 0.1019(10) 0.1696(6) 0.090 Uiso 1 1 d . . .
O132 O 0.8182(16) 0.0644(13) 0.2149(8) 0.136 Uiso 1 1 d . . .
O133 O 0.4189(8) 0.1662(7) -0.0156(4) 0.038 Uiso 1 1 d D . .
O501 O 0.0279(13) 0.1430(11) 0.0953(6) 0.114 Uiso 1 1 d D . .
O135 O 0.5638(7) 0.3408(6) 0.0183(3) 0.024 Uiso 1 1 d D . .
O500 O 0.6021(19) 0.3477(17) 0.2731(11) 0.095 Uiso 0.50 1 d PD . .
H500 H 0.6409 0.3261 0.2791 0.114 Uiso 1 1 calc R . .
O502 O 0.1081(10) 0.6611(8) 0.2293(6) 0.080 Uiso 1 1 d D . .
H502 H 0.1488 0.6801 0.2292 0.096 Uiso 1 1 calc R . .
O503 O 0.4393(13) -0.0823(10) 0.3421(6) 0.092 Uiso 1 1 d . . .
H503 H 0.4774 -0.0999 0.3521 0.110 Uiso 1 1 calc R . .
N2 N 0.0276(10) 0.0359(8) 0.3552(4) 0.031 Uiso 1 1 d . . .
N3 N 0.1936(11) -0.1530(9) 0.5161(5) 0.044 Uiso 1 1 d . . .
N4 N -0.1175(13) -0.3475(11) 0.5905(6) 0.061 Uiso 1 1 d . . .
N5 N 0.2017(11) -0.3237(9) 0.4090(5) 0.040 Uiso 1 1 d . . .
N6 N -0.2494(13) -0.4879(11) 0.3549(6) 0.061 Uiso 1 1 d . . .
N7 N -0.2695(10) -0.1683(8) 0.5304(5) 0.030 Uiso 1 1 d . . .
N8 N -0.1248(12) -0.3956(11) 0.2045(6) 0.059 Uiso 1 1 d . . .
N10 N 0.1967(11) -0.0410(9) 0.3035(5) 0.040 Uiso 1 1 d . . .
N11 N -0.1122(11) -0.1154(9) 0.1645(5) 0.040 Uiso 1 1 d . . .
N12 N -0.4874(10) -0.2722(9) 0.2355(5) 0.037 Uiso 1 1 d . . .
N13 N -0.2019(12) -0.0659(10) 0.3056(5) 0.046 Uiso 1 1 d . . .
N15 N 0.2033(13) 0.0309(11) 0.0275(6) 0.060 Uiso 1 1 d . . .
N16 N 0.5390(11) -0.0297(10) 0.1448(5) 0.045 Uiso 1 1 d . . .
N17 N 0.6981(11) 0.1340(10) -0.0227(5) 0.049 Uiso 1 1 d . . .
N18 N 0.3175(11) 0.0873(9) 0.2023(5) 0.040 Uiso 1 1 d . . .
N19 N 0.3843(10) 0.3542(8) -0.0906(5) 0.035 Uiso 1 1 d . . .
N20 N 0.7118(11) 0.3191(9) 0.0857(5) 0.041 Uiso 1 1 d . . .
N21 N 0.2236(9) 0.1873(8) -0.0274(4) 0.027 Uiso 1 1 d . . .
N22 N 0.4021(17) 0.3995(14) 0.2993(9) 0.100 Uiso 1 1 d . . .
N23 N 0.2490(10) 0.5050(9) 0.1498(5) 0.041 Uiso 1 1 d . . .
N24 N 0.0210(15) 0.2836(12) 0.2748(7) 0.076 Uiso 1 1 d . . .
N25 N 0.0158(11) 0.4314(9) 0.0361(5) 0.038 Uiso 1 1 d . . .
N26 N 0.6083(9) 0.4781(8) 0.1376(5) 0.030 Uiso 1 1 d . . .
N27 N 0.4059(12) 0.0908(10) 0.3214(6) 0.057 Uiso 1 1 d . . .
N28 N 0.7549(19) 0.0691(16) 0.1965(10) 0.118 Uiso 1 1 d . . .
O9 O 0.0764(7) 0.0086(6) 0.4754(3) 0.026 Uiso 1 1 d . . .
O10 O 0.1491(7) 0.0473(6) 0.5196(3) 0.025 Uiso 1 1 d . . .
O11 O 0.2843(9) -0.0367(8) 0.5371(4) 0.052 Uiso 1 1 d . . .
O12 O 0.3153(10) 0.0572(8) 0.5309(5) 0.056 Uiso 1 1 d . . .
N1 N 0.2943(10) 0.0104(9) 0.5179(5) 0.041 Uiso 1 1 d . . .
C1 C 0.1393(11) 0.0182(10) 0.4874(5) 0.027 Uiso 1 1 d . . .
C2 C 0.2105(13) 0.0057(11) 0.4652(6) 0.038 Uiso 1 1 d . . .
C3 C 0.2816(14) 0.0039(12) 0.4779(7) 0.050 Uiso 1 1 d . . .
C4 C 0.3450(17) -0.0044(14) 0.4538(8) 0.072 Uiso 1 1 d . . .
H4 H 0.3946 -0.0068 0.4638 0.086 Uiso 1 1 calc R . .
C5 C 0.3363(15) -0.0088(12) 0.4180(7) 0.058 Uiso 1 1 d . . .
H5 H 0.3797 -0.0111 0.4021 0.070 Uiso 1 1 calc R . .
C6 C 0.2640(13) -0.0101(11) 0.4027(7) 0.044 Uiso 1 1 d . . .
H6 H 0.2578 -0.0172 0.3769 0.053 Uiso 1 1 calc R . .
C7 C 0.2003(13) -0.0007(10) 0.4266(6) 0.039 Uiso 1 1 d . . .
H7 H 0.1507 0.0014 0.4166 0.046 Uiso 1 1 calc R . .
O13 O -0.0452(7) -0.0076(6) 0.4221(3) 0.023 Uiso 1 1 d . . .
O14 O -0.1573(7) -0.0349(6) 0.3982(3) 0.024 Uiso 1 1 d . . .
O15 O 0.0188(8) -0.0203(7) 0.3502(4) 0.039 Uiso 1 1 d . . .
O16 O 0.0893(9) 0.0564(7) 0.3567(4) 0.048 Uiso 1 1 d . . .
C8 C -0.1045(11) -0.0013(9) 0.4011(5) 0.023 Uiso 1 1 d . . .
C9 C -0.1005(10) 0.0613(9) 0.3779(5) 0.017 Uiso 1 1 d . . .
C10 C -0.0401(12) 0.0746(10) 0.3584(6) 0.034 Uiso 1 1 d . . .
C11 C -0.0373(14) 0.1297(11) 0.3392(6) 0.045 Uiso 1 1 d . . .
H11 H 0.0070 0.1407 0.3258 0.054 Uiso 1 1 calc R . .
C12 C -0.0994(14) 0.1676(12) 0.3401(7) 0.049 Uiso 1 1 d . . .
H12 H -0.1000 0.2045 0.3254 0.058 Uiso 1 1 calc R . .
C13 C -0.1639(13) 0.1554(11) 0.3619(6) 0.041 Uiso 1 1 d . . .
H13 H -0.2055 0.1848 0.3633 0.049 Uiso 1 1 calc R . .
C14 C -0.1651(11) 0.0997(9) 0.3810(5) 0.025 Uiso 1 1 d . . .
H14 H -0.2077 0.0882 0.3955 0.030 Uiso 1 1 calc R . .
C15 C 0.1114(11) -0.1522(9) 0.4465(5) 0.023 Uiso 1 1 d . . .
C16 C 0.1958(11) -0.1616(10) 0.4480(5) 0.028 Uiso 1 1 d . . .
C17 C 0.2346(12) -0.1665(10) 0.4818(6) 0.036 Uiso 1 1 d . . .
C18 C 0.3132(14) -0.1797(11) 0.4803(7) 0.047 Uiso 1 1 d . . .
H18 H 0.3395 -0.1839 0.5031 0.056 Uiso 1 1 calc R . .
C19 C 0.3510(13) -0.1864(11) 0.4504(6) 0.041 Uiso 1 1 d . . .
H19 H 0.4039 -0.1958 0.4514 0.049 Uiso 1 1 calc R . .
C20 C 0.3169(13) -0.1802(11) 0.4171(6) 0.044 Uiso 1 1 d . . .
H20 H 0.3450 -0.1861 0.3946 0.053 Uiso 1 1 calc R . .
C21 C 0.2398(13) -0.1650(11) 0.4167(7) 0.044 Uiso 1 1 d . . .
H21 H 0.2166 -0.1565 0.3935 0.053 Uiso 1 1 calc R . .
C22 C -0.1717(11) -0.3470(9) 0.5130(5) 0.026 Uiso 1 1 d . . .
C23 C -0.2216(12) -0.3387(10) 0.5464(6) 0.030 Uiso 1 1 d . . .
C24 C -0.1983(13) -0.3337(11) 0.5822(6) 0.039 Uiso 1 1 d . . .
C25 C -0.2463(15) -0.3236(12) 0.6119(7) 0.055 Uiso 1 1 d . . .
H25 H -0.2277 -0.3208 0.6365 0.066 Uiso 1 1 calc R . .
C26 C -0.3139(17) -0.3183(13) 0.6054(8) 0.072 Uiso 1 1 d . . .
H26 H -0.3471 -0.3084 0.6258 0.087 Uiso 1 1 calc R . .
C27 C -0.3461(15) -0.3254(12) 0.5713(7) 0.051 Uiso 1 1 d . . .
H27 H -0.3996 -0.3231 0.5687 0.061 Uiso 1 1 calc R . .
C28 C -0.3005(13) -0.3355(11) 0.5418(6) 0.043 Uiso 1 1 d . . .
H28 H -0.3214 -0.3406 0.5178 0.052 Uiso 1 1 calc R . .
C29 C 0.1419(9) -0.2601(8) 0.3427(4) 0.011 Uiso 1 1 d . . .
C30 C 0.2232(10) -0.2794(8) 0.3467(4) 0.013 Uiso 1 1 d . . .
C31 C 0.2524(12) -0.3116(10) 0.3779(6) 0.035 Uiso 1 1 d . . .
C32 C 0.3286(12) -0.3279(10) 0.3803(6) 0.033 Uiso 1 1 d . . .
H32 H 0.3470 -0.3485 0.4020 0.039 Uiso 1 1 calc R . .
C33 C 0.3773(13) -0.3155(10) 0.3526(6) 0.039 Uiso 1 1 d . . .
H33 H 0.4300 -0.3254 0.3551 0.046 Uiso 1 1 calc R . .
C34 C 0.3506(11) -0.2889(9) 0.3218(5) 0.030 Uiso 1 1 d . . .
H34 H 0.3843 -0.2820 0.3016 0.036 Uiso 1 1 calc R . .
C35 C 0.2737(13) -0.2708(11) 0.3185(6) 0.044 Uiso 1 1 d . . .
H35 H 0.2565 -0.2522 0.2960 0.053 Uiso 1 1 calc R . .
C36 C -0.1117(12) -0.4815(10) 0.3970(6) 0.031 Uiso 1 1 d . . .
C37 C -0.1396(11) -0.5420(9) 0.3814(5) 0.026 Uiso 1 1 d . . .
C38 C -0.2041(12) -0.5451(10) 0.3628(6) 0.035 Uiso 1 1 d . . .
C39 C -0.2230(13) -0.5989(11) 0.3457(6) 0.043 Uiso 1 1 d . . .
H39 H -0.2675 -0.5991 0.3311 0.052 Uiso 1 1 calc R . .
C40 C -0.1772(16) -0.6541(14) 0.3493(8) 0.069 Uiso 1 1 d . . .
H40 H -0.1911 -0.6922 0.3383 0.083 Uiso 1 1 calc R . .
C41 C -0.1113(12) -0.6506(11) 0.3695(6) 0.037 Uiso 1 1 d . . .
H41 H -0.0788 -0.6865 0.3730 0.045 Uiso 1 1 calc R . .
C42 C -0.0949(13) -0.5968(10) 0.3834(6) 0.037 Uiso 1 1 d . . .
H42 H -0.0482 -0.5949 0.3961 0.045 Uiso 1 1 calc R . .
C43 C -0.3455(13) -0.2227(11) 0.4636(6) 0.038 Uiso 1 1 d . . .
C44 C -0.3840(17) -0.1993(14) 0.5003(8) 0.068 Uiso 1 1 d . . .
C45 C -0.3483(13) -0.1789(11) 0.5323(6) 0.038 Uiso 1 1 d . . .
C46 C -0.3875(15) -0.1612(12) 0.5640(7) 0.055 Uiso 1 1 d . . .
H46 H -0.3618 -0.1419 0.5837 0.066 Uiso 1 1 calc R . .
C47 C -0.459(2) -0.1705(16) 0.5672(10) 0.100 Uiso 1 1 d . . .
H47 H -0.4862 -0.1554 0.5886 0.120 Uiso 1 1 calc R . .
C48 C -0.499(2) -0.2024(18) 0.5401(11) 0.120 Uiso 1 1 d . . .
H48 H -0.5485 -0.2172 0.5437 0.144 Uiso 1 1 calc R . .
C49 C -0.457(2) -0.2098(18) 0.5069(11) 0.116 Uiso 1 1 d . . .
H49 H -0.4842 -0.2244 0.4862 0.139 Uiso 1 1 calc R . .
C50 C -0.0994(11) -0.3718(10) 0.2826(5) 0.028 Uiso 1 1 d . . .
C51 C -0.0974(10) -0.4358(9) 0.2663(5) 0.021 Uiso 1 1 d . . .
C52 C -0.1121(12) -0.4466(11) 0.2299(6) 0.037 Uiso 1 1 d . . .
C53 C -0.1094(12) -0.5043(11) 0.2147(6) 0.041 Uiso 1 1 d . . .
H53 H -0.1172 -0.5096 0.1888 0.049 Uiso 1 1 calc R . .
C54 C -0.0951(13) -0.5555(11) 0.2376(6) 0.043 Uiso 1 1 d . . .
H54 H -0.0943 -0.5967 0.2278 0.051 Uiso 1 1 calc R . .
C55 C -0.0821(15) -0.5459(14) 0.2748(8) 0.066 Uiso 1 1 d . . .
H55 H -0.0724 -0.5803 0.2910 0.079 Uiso 1 1 calc R . .
C56 C -0.0832(12) -0.4854(10) 0.2881(6) 0.035 Uiso 1 1 d . . .
H56 H -0.0734 -0.4789 0.3137 0.042 Uiso 1 1 calc R . .
O41 O 0.0407(7) -0.4406(6) 0.4264(3) 0.030 Uiso 1 1 d D . .
O42 O 0.0789(8) -0.4903(7) 0.4758(4) 0.041 Uiso 1 1 d D . .
O43 O 0.0608(9) -0.5189(8) 0.3623(4) 0.053 Uiso 1 1 d D . .
O44 O 0.0996(10) -0.4305(8) 0.3424(5) 0.063 Uiso 1 1 d D . .
N9 N 0.1055(11) -0.4810(9) 0.3624(5) 0.045 Uiso 1 1 d D . .
C57 C 0.0939(10) -0.4745(9) 0.4436(4) 0.021 Uiso 1 1 d D . .
C58 C 0.1597(11) -0.4877(9) 0.4258(5) 0.028 Uiso 1 1 d D . .
C59 C 0.1709(12) -0.4844(10) 0.3859(6) 0.040 Uiso 1 1 d D . .
C60 C 0.2424(13) -0.4902(12) 0.3693(7) 0.055 Uiso 1 1 d D . .
H60 H 0.2484 -0.4874 0.3431 0.066 Uiso 1 1 calc R . .
C61 C 0.3052(14) -0.5003(12) 0.3922(7) 0.055 Uiso 1 1 d D . .
H61 H 0.3538 -0.5045 0.3807 0.066 Uiso 1 1 calc R . .
C62 C 0.3014(15) -0.5042(13) 0.4271(7) 0.066 Uiso 1 1 d D . .
H62 H 0.3462 -0.5098 0.4413 0.079 Uiso 1 1 calc R . .
C63 C 0.2261(12) -0.5001(10) 0.4457(6) 0.038 Uiso 1 1 d D . .
H63 H 0.2228 -0.5060 0.4719 0.045 Uiso 1 1 calc R . .
C64 C 0.0835(11) -0.1313(9) 0.2757(5) 0.024 Uiso 1 1 d . . .
C65 C 0.0771(11) -0.0583(9) 0.2715(5) 0.025 Uiso 1 1 d . . .
C66 C 0.1321(13) -0.0180(11) 0.2821(6) 0.038 Uiso 1 1 d . . .
C67 C 0.1264(14) 0.0450(12) 0.2729(6) 0.047 Uiso 1 1 d . . .
H67 H 0.1656 0.0724 0.2784 0.056 Uiso 1 1 calc R . .
C68 C 0.0624(14) 0.0655(12) 0.2557(6) 0.050 Uiso 1 1 d . . .
H68 H 0.0568 0.1088 0.2503 0.059 Uiso 1 1 calc R . .
C69 C 0.0041(14) 0.0275(11) 0.2455(6) 0.045 Uiso 1 1 d . . .
H69 H -0.0399 0.0429 0.2329 0.054 Uiso 1 1 calc R . .
C70 C 0.0153(14) -0.0326(12) 0.2548(6) 0.048 Uiso 1 1 d . . .
H70 H -0.0240 -0.0598 0.2491 0.058 Uiso 1 1 calc R . .
C71 C -0.1003(10) -0.2073(9) 0.2261(5) 0.019 Uiso 1 1 d . . .
C72 C -0.1685(10) -0.1972(9) 0.2037(5) 0.019 Uiso 1 1 d . . .
C73 C -0.1719(12) -0.1562(10) 0.1723(5) 0.029 Uiso 1 1 d . . .
C74 C -0.2349(13) -0.1512(11) 0.1484(6) 0.044 Uiso 1 1 d . . .
H74 H -0.2359 -0.1241 0.1275 0.052 Uiso 1 1 calc R . .
C75 C -0.2946(14) -0.1877(11) 0.1574(6) 0.046 Uiso 1 1 d . . .
H75 H -0.3380 -0.1864 0.1420 0.055 Uiso 1 1 calc R . .
C76 C -0.2932(13) -0.2261(11) 0.1881(6) 0.045 Uiso 1 1 d . . .
H76 H -0.3353 -0.2510 0.1934 0.054 Uiso 1 1 calc R . .
C77 C -0.2312(11) -0.2289(9) 0.2112(5) 0.027 Uiso 1 1 d . . .
H77 H -0.2329 -0.2539 0.2331 0.032 Uiso 1 1 calc R . .
C78 C -0.3972(11) -0.2775(9) 0.3038(5) 0.022 Uiso 1 1 d . . .
C79 C -0.3845(11) -0.3222(10) 0.2707(5) 0.028 Uiso 1 1 d . . .
C80 C -0.4297(12) -0.3208(10) 0.2417(6) 0.034 Uiso 1 1 d . . .
C81 C -0.4207(14) -0.3649(12) 0.2127(7) 0.052 Uiso 1 1 d . . .
H81 H -0.4518 -0.3631 0.1913 0.062 Uiso 1 1 calc R . .
C82 C -0.3641(16) -0.4106(14) 0.2170(8) 0.072 Uiso 1 1 d . . .
H82 H -0.3552 -0.4411 0.1982 0.086 Uiso 1 1 calc R . .
C83 C -0.3215(16) -0.4123(14) 0.2479(8) 0.068 Uiso 1 1 d . . .
H83 H -0.2844 -0.4452 0.2511 0.082 Uiso 1 1 calc R . .
C84 C -0.3307(13) -0.3681(11) 0.2746(7) 0.047 Uiso 1 1 d . . .
H84 H -0.2994 -0.3694 0.2959 0.056 Uiso 1 1 calc R . .
C85 C -0.3470(15) -0.0937(12) 0.3381(7) 0.053 Uiso 1 1 d . . .
C86 C -0.3253(11) -0.0312(7) 0.3264(6) 0.051 Uiso 1 1 d D . .
C87 C -0.2555(9) -0.0186(8) 0.3132(6) 0.039 Uiso 1 1 d D . .
C88 C -0.2382(9) 0.0412(9) 0.3037(6) 0.061 Uiso 1 1 d D . .
H88 H -0.1896 0.0498 0.2938 0.073 Uiso 1 1 calc R . .
C89 C -0.2916(13) 0.0881(7) 0.3088(8) 0.081 Uiso 1 1 d D . .
H89 H -0.2787 0.1303 0.3048 0.097 Uiso 1 1 calc R . .
C90 C -0.3636(11) 0.0747(8) 0.3195(8) 0.084 Uiso 1 1 d D . .
H90 H -0.4024 0.1066 0.3195 0.101 Uiso 1 1 calc R . .
C91 C -0.3799(9) 0.0155(10) 0.3303(7) 0.072 Uiso 1 1 d D . .
H91 H -0.4284 0.0070 0.3404 0.086 Uiso 1 1 calc R . .
O61 O -0.3705(8) -0.3196(7) 0.3877(4) 0.043 Uiso 1 1 d D A .
O62 O -0.4753(11) -0.2986(9) 0.4176(6) 0.087 Uiso 1 1 d D A .
O63 O -0.5877(18) -0.367(2) 0.4771(11) 0.116 Uiso 0.54 1 d PD A 1
O64 O -0.477(2) -0.366(2) 0.4934(11) 0.116 Uiso 0.54 1 d PD A 1
N14 N -0.526(2) -0.380(2) 0.4686(10) 0.116 Uiso 0.54 1 d PD A 1
C92 C -0.4298(13) -0.3402(11) 0.4068(7) 0.073 Uiso 1 1 d D . .
C93 C -0.4528(13) -0.3979(14) 0.4087(8) 0.116 Uiso 0.54 1 d PD A 1
C94 C -0.5008(15) -0.4199(16) 0.4390(8) 0.116 Uiso 0.54 1 d PD A 1
C95 C -0.5224(19) -0.4818(18) 0.4388(12) 0.116 Uiso 0.54 1 d PD A 1
H95 H -0.5537 -0.4967 0.4583 0.139 Uiso 0.54 1 calc PR A 1
C96 C -0.498(2) -0.5223(18) 0.4099(13) 0.116 Uiso 0.54 1 d PD A 1
H96 H -0.5144 -0.5641 0.4108 0.139 Uiso 0.54 1 calc PR A 1
C97 C -0.457(2) -0.5072(19) 0.3830(13) 0.116 Uiso 0.54 1 d PD A 1
H97 H -0.4428 -0.5365 0.3642 0.139 Uiso 0.54 1 calc PR A 1
C98 C -0.4321(19) -0.4418(17) 0.3814(10) 0.116 Uiso 0.54 1 d PD A 1
H98 H -0.4009 -0.4294 0.3611 0.139 Uiso 0.54 1 calc PR A 1
O63A O -0.478(4) -0.409(2) 0.3494(18) 0.149 Uiso 0.46 1 d PD A 2
O64A O -0.496(4) -0.503(2) 0.3530(18) 0.149 Uiso 0.46 1 d PD A 2
N14A N -0.466(4) -0.454(3) 0.3669(14) 0.149 Uiso 0.46 1 d PD A 2
C93A C -0.405(2) -0.399(2) 0.4214(19) 0.149 Uiso 0.46 1 d PD A 2
C94A C -0.422(2) -0.458(4) 0.4024(11) 0.149 Uiso 0.46 1 d PD A 2
C95A C -0.398(3) -0.517(3) 0.4163(18) 0.149 Uiso 0.46 1 d PD A 2
H95A H -0.4110 -0.5527 0.4026 0.179 Uiso 0.46 1 calc PR A 2
C96A C -0.356(3) -0.527(3) 0.449(2) 0.149 Uiso 0.46 1 d PD A 2
H96A H -0.3415 -0.5678 0.4575 0.179 Uiso 0.46 1 calc PR A 2
C97A C -0.339(3) -0.480(4) 0.4675(15) 0.149 Uiso 0.46 1 d PD A 2
H97A H -0.3114 -0.4843 0.4898 0.179 Uiso 0.46 1 calc PR A 2
C98A C -0.364(3) -0.417(3) 0.4537(17) 0.149 Uiso 0.46 1 d PD A 2
H98A H -0.3490 -0.3830 0.4686 0.179 Uiso 0.46 1 calc PR A 2
C99 C -0.0352(18) -0.1553(13) 0.5517(6) 0.099 Uiso 1 1 d D . .
H99A H -0.0514 -0.1170 0.5654 0.119 Uiso 1 1 calc R . .
H99B H 0.0195 -0.1527 0.5458 0.119 Uiso 1 1 calc R . .
C100 C -0.046(2) -0.2110(18) 0.5767(8) 0.175 Uiso 1 1 d D . .
H10A H -0.1003 -0.2184 0.5793 0.262 Uiso 1 1 calc R . .
H10B H -0.0250 -0.2028 0.6012 0.262 Uiso 1 1 calc R . .
H10C H -0.0200 -0.2479 0.5658 0.262 Uiso 1 1 calc R . .
C101 C 0.0881(14) -0.3334(14) 0.5174(5) 0.081 Uiso 1 1 d D . .
H10D H 0.0532 -0.3523 0.5355 0.098 Uiso 1 1 calc R . .
H10E H 0.0888 -0.2881 0.5229 0.098 Uiso 1 1 calc R . .
C102 C 0.1667(16) -0.362(2) 0.5231(10) 0.194 Uiso 1 1 d D . .
H10F H 0.1695 -0.4044 0.5133 0.233 Uiso 1 1 calc R . .
H10G H 0.1779 -0.3627 0.5497 0.291 Uiso 1 1 calc R . .
H10H H 0.2038 -0.3365 0.5100 0.291 Uiso 1 1 calc R . .
C107 C 0.3587(11) 0.0316(9) -0.0070(5) 0.024 Uiso 1 1 d . . .
C108 C 0.2882(13) 0.0204(11) -0.0292(6) 0.038 Uiso 1 1 d . . .
C109 C 0.2169(13) 0.0254(11) -0.0150(6) 0.042 Uiso 1 1 d . . .
C110 C 0.1476(17) 0.0224(13) -0.0354(8) 0.067 Uiso 1 1 d . . .
H110 H 0.0984 0.0246 -0.0243 0.081 Uiso 1 1 calc R . .
C111 C 0.1613(17) 0.0161(14) -0.0724(8) 0.073 Uiso 1 1 d . . .
H111 H 0.1196 0.0200 -0.0888 0.087 Uiso 1 1 calc R . .
C112 C 0.2291(13) 0.0047(11) -0.0869(7) 0.044 Uiso 1 1 d . . .
H112 H 0.2345 -0.0076 -0.1122 0.053 Uiso 1 1 calc R . .
C113 C 0.2909(13) 0.0106(10) -0.0660(6) 0.036 Uiso 1 1 d . . .
H113 H 0.3392 0.0076 -0.0779 0.044 Uiso 1 1 calc R . .
C114 C 0.4079(11) 0.0115(9) 0.1005(5) 0.022 Uiso 1 1 d . . .
C115 C 0.4092(11) -0.0491(9) 0.1256(5) 0.023 Uiso 1 1 d . . .
C116 C 0.4724(13) -0.0677(11) 0.1458(6) 0.039 Uiso 1 1 d . . .
C117 C 0.4773(13) -0.1231(11) 0.1652(6) 0.044 Uiso 1 1 d . . .
H117 H 0.5217 -0.1353 0.1784 0.053 Uiso 1 1 calc R . .
C118 C 0.4165(13) -0.1592(11) 0.1647(6) 0.044 Uiso 1 1 d . . .
H118 H 0.4177 -0.1972 0.1785 0.053 Uiso 1 1 calc R . .
C119 C 0.3530(13) -0.1425(11) 0.1449(6) 0.044 Uiso 1 1 d . . .
H119 H 0.3106 -0.1684 0.1454 0.053 Uiso 1 1 calc R . .
C120 C 0.3505(11) -0.0894(9) 0.1246(5) 0.023 Uiso 1 1 d . . .
H120 H 0.3078 -0.0797 0.1095 0.028 Uiso 1 1 calc R . .
C121 C 0.6185(11) 0.1481(9) 0.0494(5) 0.024 Uiso 1 1 d . . .
C122 C 0.7012(11) 0.1481(9) 0.0451(5) 0.023 Uiso 1 1 d . . .
C123 C 0.7376(11) 0.1473(9) 0.0104(5) 0.027 Uiso 1 1 d . . .
C124 C 0.8164(14) 0.1546(11) 0.0082(7) 0.050 Uiso 1 1 d . . .
H124 H 0.8416 0.1546 -0.0153 0.060 Uiso 1 1 calc R . .
C125 C 0.8562(14) 0.1616(11) 0.0401(6) 0.043 Uiso 1 1 d . . .
H125 H 0.9097 0.1647 0.0386 0.052 Uiso 1 1 calc R . .
C126 C 0.8223(12) 0.1641(10) 0.0733(6) 0.033 Uiso 1 1 d . . .
H126 H 0.8512 0.1711 0.0949 0.040 Uiso 1 1 calc R . .
C127 C 0.7438(11) 0.1565(9) 0.0764(5) 0.024 Uiso 1 1 d . . .
H127 H 0.7199 0.1572 0.1002 0.029 Uiso 1 1 calc R . .
C128 C 0.1663(13) 0.1134(11) 0.1671(6) 0.036 Uiso 1 1 d . . .
C129 C 0.1960(13) 0.0468(11) 0.1812(6) 0.041 Uiso 1 1 d . . .
C130 C 0.2652(13) 0.0384(11) 0.1954(6) 0.038 Uiso 1 1 d . . .
C131 C 0.2953(15) -0.0229(12) 0.2088(7) 0.057 Uiso 1 1 d . . .
H131 H 0.3442 -0.0302 0.2191 0.068 Uiso 1 1 calc R . .
C132 C 0.2432(13) -0.0673(11) 0.2045(6) 0.041 Uiso 1 1 d . . .
H132 H 0.2596 -0.1085 0.2114 0.049 Uiso 1 1 calc R . .
C133 C 0.1697(13) -0.0613(11) 0.1914(6) 0.045 Uiso 1 1 d . . .
H133 H 0.1364 -0.0950 0.1920 0.054 Uiso 1 1 calc R . .
C134 C 0.1470(14) -0.0010(11) 0.1770(6) 0.046 Uiso 1 1 d . . .
H134 H 0.0997 0.0057 0.1650 0.056 Uiso 1 1 calc R . .
C135 C 0.3350(10) 0.3592(9) -0.0110(5) 0.018 Uiso 1 1 d . . .
C136 C 0.2821(10) 0.3546(9) -0.0431(5) 0.017 Uiso 1 1 d . . .
C137 C 0.3042(11) 0.3478(9) -0.0808(5) 0.022 Uiso 1 1 d . . .
C138 C 0.2525(12) 0.3385(10) -0.1091(6) 0.033 Uiso 1 1 d . . .
H138 H 0.2683 0.3343 -0.1344 0.039 Uiso 1 1 calc R . .
C139 C 0.1776(11) 0.3359(9) -0.0987(5) 0.028 Uiso 1 1 d . . .
H139 H 0.1413 0.3276 -0.1171 0.034 Uiso 1 1 calc R . .
C140 C 0.1540(13) 0.3445(10) -0.0635(6) 0.035 Uiso 1 1 d . . .
H140 H 0.1015 0.3432 -0.0576 0.042 Uiso 1 1 calc R . .
C141 C 0.2043(10) 0.3550(8) -0.0361(5) 0.018 Uiso 1 1 d . . .
H141 H 0.1859 0.3628 -0.0116 0.022 Uiso 1 1 calc R . .
C142 C 0.6491(12) 0.2568(10) 0.1514(5) 0.030 Uiso 1 1 d . . .
C143 C 0.7280(12) 0.2757(10) 0.1460(6) 0.034 Uiso 1 1 d . . .
C144 C 0.7589(12) 0.3018(10) 0.1144(6) 0.031 Uiso 1 1 d . . .
C145 C 0.8355(14) 0.3174(11) 0.1100(7) 0.049 Uiso 1 1 d . . .
H145 H 0.8544 0.3384 0.0887 0.059 Uiso 1 1 calc R . .
C146 C 0.8819(18) 0.2983(14) 0.1408(9) 0.081 Uiso 1 1 d . . .
H146 H 0.9351 0.3022 0.1381 0.097 Uiso 1 1 calc R . .
C147 C 0.8563(15) 0.2756(12) 0.1728(7) 0.059 Uiso 1 1 d . . .
H147 H 0.8883 0.2689 0.1937 0.071 Uiso 1 1 calc R . .
C148 C 0.7792(15) 0.2620(13) 0.1740(8) 0.064 Uiso 1 1 d . . .
H148 H 0.7607 0.2418 0.1956 0.077 Uiso 1 1 calc R . .
C149 C 0.1563(10) 0.2444(9) 0.0411(5) 0.018 Uiso 1 1 d . . .
C150 C 0.1113(11) 0.2301(9) 0.0058(5) 0.021 Uiso 1 1 d . . .
C151 C 0.1432(11) 0.2047(10) -0.0245(5) 0.027 Uiso 1 1 d . . .
C152 C 0.1011(13) 0.1936(11) -0.0568(6) 0.042 Uiso 1 1 d . . .
H152 H 0.1231 0.1739 -0.0781 0.050 Uiso 1 1 calc R . .
C153 C 0.0269(14) 0.2129(11) -0.0552(7) 0.050 Uiso 1 1 d . . .
H153 H -0.0033 0.2072 -0.0765 0.059 Uiso 1 1 calc R . .
C154 C -0.0055(15) 0.2392(12) -0.0257(7) 0.052 Uiso 1 1 d . . .
H154 H -0.0580 0.2508 -0.0258 0.062 Uiso 1 1 calc R . .
C155 C 0.0377(12) 0.2501(10) 0.0061(6) 0.035 Uiso 1 1 d . . .
H155 H 0.0159 0.2708 0.0272 0.042 Uiso 1 1 calc R . .
C156 C 0.4078(10) 0.3778(9) 0.2182(5) 0.019 Uiso 1 1 d . B .
C157 C 0.4085(11) 0.4426(10) 0.2354(5) 0.026 Uiso 1 1 d . . .
C158 C 0.4002(13) 0.4547(11) 0.2736(6) 0.042 Uiso 1 1 d . B .
C159 C 0.4046(15) 0.5120(14) 0.2886(8) 0.070 Uiso 1 1 d . . .
H159 H 0.4044 0.5162 0.3149 0.084 Uiso 1 1 calc R B .
C160 C 0.4092(14) 0.5626(12) 0.2675(7) 0.052 Uiso 1 1 d . B .
H160 H 0.4098 0.6029 0.2783 0.062 Uiso 1 1 calc R . .
C161 C 0.4131(13) 0.5548(12) 0.2284(7) 0.051 Uiso 1 1 d . . .
H161 H 0.4137 0.5897 0.2120 0.061 Uiso 1 1 calc R B .
C162 C 0.4161(14) 0.4941(12) 0.2150(7) 0.057 Uiso 1 1 d . B .
H162 H 0.4244 0.4888 0.1891 0.068 Uiso 1 1 calc R . .
C163 C 0.3889(11) 0.4939(9) 0.1051(5) 0.022 Uiso 1 1 d . . .
C164 C 0.3607(11) 0.5535(10) 0.1213(5) 0.029 Uiso 1 1 d . . .
C165 C 0.2965(11) 0.5587(9) 0.1442(5) 0.024 Uiso 1 1 d . . .
C166 C 0.2730(12) 0.6144(10) 0.1612(6) 0.034 Uiso 1 1 d . . .
H166 H 0.2271 0.6182 0.1752 0.041 Uiso 1 1 calc R . .
C167 C 0.3185(14) 0.6622(12) 0.1569(7) 0.050 Uiso 1 1 d . . .
H167 H 0.3046 0.7008 0.1686 0.060 Uiso 1 1 calc R . .
C168 C 0.3815(12) 0.6582(10) 0.1371(6) 0.033 Uiso 1 1 d . . .
H168 H 0.4129 0.6932 0.1356 0.039 Uiso 1 1 calc R . .
C169 C 0.4036(12) 0.6024(10) 0.1180(5) 0.031 Uiso 1 1 d . . .
H169 H 0.4484 0.6003 0.1030 0.038 Uiso 1 1 calc R . .
C170 C 0.1097(11) 0.2896(9) 0.2028(5) 0.022 Uiso 1 1 d . . .
C171 C 0.1196(11) 0.3274(9) 0.2382(4) 0.031 Uiso 1 1 d D . .
C172 C 0.0725(10) 0.3280(10) 0.2685(5) 0.042 Uiso 1 1 d D . .
C173 C 0.0875(17) 0.3644(14) 0.2984(5) 0.126 Uiso 1 1 d D . .
H173 H 0.0549 0.3652 0.3196 0.151 Uiso 1 1 calc R . .
C174 C 0.1507(18) 0.3997(15) 0.2973(7) 0.159 Uiso 1 1 d D . .
H174 H 0.1716 0.4151 0.3195 0.190 Uiso 1 1 calc R . .
C175 C 0.1828(19) 0.4122(13) 0.2633(9) 0.195 Uiso 1 1 d D . .
H175 H 0.2096 0.4492 0.2593 0.234 Uiso 1 1 calc R . .
C176 C 0.1752(13) 0.3698(13) 0.2352(6) 0.097 Uiso 1 1 d D . .
H176 H 0.2080 0.3699 0.2141 0.117 Uiso 1 1 calc R . .
C177 C 0.0726(11) 0.3578(9) 0.1009(5) 0.024 Uiso 1 1 d . . .
C178 C 0.0536(12) 0.4278(10) 0.1019(6) 0.032 Uiso 1 1 d . . .
C179 C 0.0231(13) 0.4624(11) 0.0721(6) 0.042 Uiso 1 1 d . . .
C180 C 0.0001(15) 0.5232(13) 0.0747(8) 0.064 Uiso 1 1 d . . .
H180 H -0.0216 0.5439 0.0538 0.077 Uiso 1 1 calc R . .
C181 C 0.0080(13) 0.5559(12) 0.1082(6) 0.047 Uiso 1 1 d . . .
H181 H -0.0051 0.5992 0.1105 0.056 Uiso 1 1 calc R . .
C182 C 0.0359(14) 0.5209(13) 0.1373(7) 0.059 Uiso 1 1 d . . .
H182 H 0.0382 0.5407 0.1609 0.071 Uiso 1 1 calc R . .
C183 C 0.0600(12) 0.4614(10) 0.1353(6) 0.034 Uiso 1 1 d . . .
H183 H 0.0817 0.4414 0.1565 0.041 Uiso 1 1 calc R . .
C184 C 0.5910(10) 0.4703(9) 0.0565(5) 0.019 Uiso 1 1 d . . .
C185 C 0.6660(11) 0.4805(9) 0.0752(5) 0.023 Uiso 1 1 d . . .
C186 C 0.6739(11) 0.4800(9) 0.1142(5) 0.023 Uiso 1 1 d . . .
C187 C 0.7454(12) 0.4819(10) 0.1303(6) 0.035 Uiso 1 1 d . . .
H187 H 0.7504 0.4794 0.1565 0.042 Uiso 1 1 calc R . .
C188 C 0.8085(13) 0.4873(11) 0.1080(6) 0.043 Uiso 1 1 d . . .
H188 H 0.8568 0.4905 0.1190 0.052 Uiso 1 1 calc R . .
C189 C 0.8027(12) 0.4882(10) 0.0694(6) 0.034 Uiso 1 1 d . . .
H189 H 0.8469 0.4919 0.0543 0.041 Uiso 1 1 calc R . .
C190 C 0.7318(10) 0.4837(9) 0.0529(5) 0.022 Uiso 1 1 d . . .
H190 H 0.7280 0.4828 0.0265 0.026 Uiso 1 1 calc R . .
C191 C 0.4205(11) 0.2007(9) 0.2726(5) 0.023 Uiso 1 1 d . . .
C192 C 0.3497(11) 0.1885(9) 0.2930(5) 0.024 Uiso 1 1 d . . .
C193 C 0.3440(13) 0.1369(11) 0.3198(6) 0.039 Uiso 1 1 d . . .
C194 C 0.2815(13) 0.1288(12) 0.3400(6) 0.045 Uiso 1 1 d . . .
H194 H 0.2790 0.0941 0.3564 0.054 Uiso 1 1 calc R . .
C195 C 0.2232(15) 0.1685(13) 0.3374(7) 0.059 Uiso 1 1 d . . .
H195 H 0.1805 0.1633 0.3532 0.071 Uiso 1 1 calc R . .
C196 C 0.2217(15) 0.2194(13) 0.3115(7) 0.059 Uiso 1 1 d . . .
H196 H 0.1779 0.2463 0.3089 0.070 Uiso 1 1 calc R . .
C197 C 0.2852(12) 0.2279(11) 0.2907(6) 0.039 Uiso 1 1 d . . .
H197 H 0.2857 0.2621 0.2738 0.046 Uiso 1 1 calc R . .
C198 C 0.6102(12) 0.1334(10) 0.2175(6) 0.032 Uiso 1 1 d . . .
C199 C 0.6227(12) 0.0635(10) 0.2189(6) 0.033 Uiso 1 1 d . . .
C200 C 0.6903(14) 0.0332(12) 0.2130(7) 0.050 Uiso 1 1 d . . .
C201 C 0.7060(16) -0.0320(13) 0.2194(7) 0.059 Uiso 1 1 d . . .
H201 H 0.7537 -0.0528 0.2148 0.071 Uiso 1 1 calc R . .
C202 C 0.6458(14) -0.0592(13) 0.2323(7) 0.052 Uiso 1 1 d . . .
H202 H 0.6530 -0.1027 0.2371 0.062 Uiso 1 1 calc R . .
C203 C 0.5753(15) -0.0354(13) 0.2398(7) 0.059 Uiso 1 1 d . . .
H203 H 0.5358 -0.0597 0.2496 0.070 Uiso 1 1 calc R . .
C204 C 0.5658(16) 0.0295(13) 0.2317(7) 0.062 Uiso 1 1 d . . .
H204 H 0.5173 0.0495 0.2356 0.075 Uiso 1 1 calc R . .
C205 C 0.449(2) 0.1534(14) -0.0509(7) 0.158 Uiso 1 1 d D . .
H20A H 0.4084 0.1391 -0.0670 0.190 Uiso 1 1 calc R . .
H20B H 0.4878 0.1187 -0.0488 0.190 Uiso 1 1 calc R . .
C206 C 0.486(3) 0.208(2) -0.0696(10) 0.273 Uiso 1 1 d D . .
H20C H 0.4463 0.2357 -0.0804 0.410 Uiso 1 1 calc R . .
H20D H 0.5203 0.1925 -0.0894 0.410 Uiso 1 1 calc R . .
H20E H 0.5141 0.2309 -0.0513 0.410 Uiso 1 1 calc R . .
C502 C 0.016(2) 0.0801(11) 0.1046(9) 0.162 Uiso 1 1 d D . .
H50A H 0.0652 0.0581 0.1090 0.194 Uiso 1 1 calc R . .
H50B H -0.0084 0.0596 0.0834 0.194 Uiso 1 1 calc R . .
C503 C -0.0346(17) 0.0738(14) 0.1393(8) 0.102 Uiso 1 1 d D . .
H50C H -0.0389 0.1140 0.1522 0.154 Uiso 1 1 calc R . .
H50D H -0.0120 0.0420 0.1559 0.154 Uiso 1 1 calc R . .
H50E H -0.0851 0.0614 0.1320 0.154 Uiso 1 1 calc R . .
C209 C 0.5951(13) 0.3477(10) -0.0177(5) 0.066 Uiso 1 1 d D . .
H20F H 0.6247 0.3860 -0.0183 0.079 Uiso 1 1 calc R . .
H20G H 0.5533 0.3534 -0.0356 0.079 Uiso 1 1 calc R . .
C210 C 0.6460(15) 0.2930(13) -0.0301(6) 0.103 Uiso 1 1 d D . .
H21A H 0.6654 0.2704 -0.0082 0.155 Uiso 1 1 calc R . .
H21B H 0.6886 0.3084 -0.0447 0.155 Uiso 1 1 calc R . .
H21C H 0.6171 0.2649 -0.0453 0.155 Uiso 1 1 calc R . .
C504 C 0.1220(12) 0.5989(9) 0.2421(8) 0.065 Uiso 1 1 d D . .
H1 H 0.1221 0.5701 0.2206 0.078 Uiso 1 1 calc R . .
H2 H 0.0807 0.5874 0.2593 0.078 Uiso 1 1 calc R . .
C505 C 0.1980(13) 0.5916(12) 0.2620(8) 0.085 Uiso 1 1 d D . .
H50F H 0.2288 0.6275 0.2562 0.128 Uiso 1 1 calc R . .
H50G H 0.2249 0.5531 0.2536 0.128 Uiso 1 1 calc R . .
H50H H 0.1890 0.5893 0.2889 0.128 Uiso 1 1 calc R . .
C506 C 0.400(2) -0.1255(16) 0.3235(9) 0.095 Uiso 1 1 d . . .
H9 H 0.3477 -0.1258 0.3339 0.114 Uiso 1 1 calc R . .
H10 H 0.4241 -0.1673 0.3278 0.114 Uiso 1 1 calc R . .
C507 C 0.396(2) -0.114(2) 0.2825(12) 0.150 Uiso 1 1 d . . .
H50L H 0.3558 -0.0822 0.2774 0.225 Uiso 1 1 calc R . .
H50M H 0.3844 -0.1529 0.2699 0.225 Uiso 1 1 calc R . .
H50N H 0.4446 -0.0994 0.2734 0.225 Uiso 1 1 calc R . .
O505 O 0.1200(18) 0.7034(12) 0.1056(7) 0.130 Uiso 1 1 d D . .
H505 H 0.1005 0.7031 0.1270 0.156 Uiso 1 1 calc R . .
O507 O 0.2207(13) 0.7568(11) 0.2186(6) 0.103 Uiso 1 1 d . . .
O508 O 0.0307(15) 0.6885(13) 0.1647(8) 0.134 Uiso 1 1 d . . .
O506 O 0.1322(15) 0.6316(11) 0.0388(9) 0.142 Uiso 1 1 d D . .
H506 H 0.0973 0.6083 0.0453 0.171 Uiso 1 1 calc R . .
C510 C 0.162(2) 0.7579(15) 0.1009(9) 0.145 Uiso 1 1 d D . .
H51A H 0.1500 0.7766 0.0763 0.174 Uiso 1 1 calc R . .
H51B H 0.2164 0.7465 0.1013 0.174 Uiso 1 1 calc R . .
C511 C 0.143(3) 0.8063(14) 0.1311(12) 0.199 Uiso 1 1 d D . .
H51C H 0.1053 0.7901 0.1484 0.298 Uiso 1 1 calc R . .
H51D H 0.1229 0.8450 0.1197 0.298 Uiso 1 1 calc R . .
H51E H 0.1893 0.8149 0.1447 0.298 Uiso 1 1 calc R . .
C513 C 0.1954(19) 0.5286(12) 0.0460(11) 0.123 Uiso 1 1 d D . .
H51F H 0.1582 0.5145 0.0283 0.184 Uiso 1 1 calc R . .
H51G H 0.1788 0.5187 0.0714 0.184 Uiso 1 1 calc R . .
H51H H 0.2447 0.5075 0.0409 0.184 Uiso 1 1 calc R . .
C512 C 0.2026(13) 0.5989(13) 0.0422(13) 0.164 Uiso 1 1 d D . .
H15 H 0.2290 0.6145 0.0642 0.197 Uiso 1 1 calc R . .
H16 H 0.2342 0.6075 0.0200 0.197 Uiso 1 1 calc R . .
C501 C 0.6956(15) 0.3996(15) 0.2348(8) 0.017 Uiso 0.50 1 d PD . .
H50O H 0.7279 0.4343 0.2407 0.025 Uiso 1 1 calc R . .
H50P H 0.6825 0.4013 0.2084 0.025 Uiso 1 1 calc R . .
H50Q H 0.7229 0.3599 0.2402 0.025 Uiso 1 1 calc R . .
C500 C 0.6239(16) 0.4047(13) 0.2583(9) 0.028 Uiso 0.50 1 d PD . .
H17 H 0.6316 0.4341 0.2789 0.034 Uiso 1 1 calc R . .
H22 H 0.5822 0.4225 0.2428 0.034 Uiso 1 1 calc R . .
O504 O -0.4903(12) -0.1274(10) 0.4027(6) 0.089 Uiso 1 1 d . . .
C508 C -0.4768(18) -0.0802(15) 0.4331(9) 0.085 Uiso 1 1 d . . .
H50I H -0.5231 -0.0776 0.4489 0.102 Uiso 1 1 calc R . .
H50J H -0.4354 -0.0978 0.4488 0.102 Uiso 1 1 calc R . .
C509 C -0.4593(17) -0.0210(14) 0.4243(9) 0.084 Uiso 1 1 d . . .
H50K H -0.4093 -0.0212 0.4123 0.126 Uiso 1 1 calc R . .
H50R H -0.4587 0.0041 0.4470 0.126 Uiso 1 1 calc R . .
H50S H -0.4974 -0.0030 0.4074 0.126 Uiso 1 1 calc R . .
O108 O 0.422(2) 0.4058(19) 0.3343(11) 0.078 Uiso 0.50 1 d P B 1
O208 O 0.331(3) 0.411(2) 0.3195(14) 0.115 Uiso 0.50 1 d P B 2

loop_
_atom_site_aniso_label
_atom_site_aniso_U_11
_atom_site_aniso_U_22
_atom_site_aniso_U_33
_atom_site_aniso_U_23
_atom_site_aniso_U_13
_atom_site_aniso_U_12
Bi1 0.025 0.017 0.016 -0.003 -0.003 -0.004
Bi2 0.020 0.016 0.014 0.001 -0.003 -0.002
Bi3 0.020 0.013 0.016 0.002 -0.002 -0.001
Bi4 0.019 0.024 0.016 -0.002 -0.001 0.002
Bi5 0.023 0.013 0.015 0.000 -0.003 -0.001
Bi6 0.024 0.029 0.019 0.002 -0.002 -0.010
Bi7 0.020 0.016 0.014 0.000 -0.005 -0.001
Bi8 0.029 0.015 0.016 0.003 0.001 -0.002
Bi9 0.023 0.017 0.015 0.001 0.000 0.001
Bi10 0.019 0.030 0.035 -0.013 -0.004 0.001
Bi11 0.032 0.012 0.021 -0.001 0.000 -0.001
Bi12 0.021 0.014 0.017 0.003 -0.003 -0.006
Bi13 0.020 0.012 0.014 0.001 0.001 -0.002
Bi14 0.020 0.015 0.020 0.005 -0.001 -0.002
Bi15 0.021 0.013 0.014 0.002 -0.001 -0.002
Bi16 0.021 0.016 0.013 0.003 0.001 -0.005
Bi17 0.020 0.014 0.015 0.000 0.000 -0.007
Bi18 0.018 0.028 0.018 0.004 -0.001 -0.007
Bi19 0.022 0.011 0.014 0.003 0.000 -0.004
Bi20 0.023 0.027 0.020 0.005 -0.006 -0.008

loop_
_atom_type_symbol
_atom_type_description
_atom_type_scat_dispersion_real
_atom_type_scat_dispersion_imag
_atom_type_scat_source
C C 0.0033 0.0016 'International Tables Vol C Tables 4.2.6.8 and 6.1.1.4'
H H 0.0000 0.0000 'International Tables Vol C Tables 4.2.6.8 and 6.1.1.4'
N N 0.0061 0.0033 'International Tables Vol C Tables 4.2.6.8 and 6.1.1.4'
O O 0.0106 0.0060 'International Tables Vol C Tables 4.2.6.8 and 6.1.1.4'
Bi Bi -4.1077 10.2566 'International Tables Vol C Tables 4.2.6.8 and 6.1.1.4'

loop_
_geom_angle_atom_site_label_1
_geom_angle_atom_site_label_2
_geom_angle_atom_site_label_3
_geom_angle
_geom_angle_site_symmetry_1
_geom_angle_site_symmetry_3
O1 Bi1 O13 89.6(4) . .
O1 Bi1 O10 81.3(5) . 2_556
O13 Bi1 O10 80.7(5) . 2_556
O1 Bi1 O17 79.1(4) . .
O13 Bi1 O17 82.6(4) . .
O10 Bi1 O17 154.2(4) 2_556 .
O1 Bi1 O9 152.9(4) . .
O13 Bi1 O9 74.0(4) . .
O10 Bi1 O9 116.0(4) 2_556 .
O17 Bi1 O9 77.5(4) . .
O1 Bi1 O65 77.3(4) . .
O13 Bi1 O65 151.1(4) . .
O10 Bi1 O65 72.1(4) 2_556 .
O17 Bi1 O65 119.1(4) . .
O9 Bi1 O65 126.6(4) . .
O1 Bi1 O9 130.1(4) . 2_556
O13 Bi1 O9 98.5(4) . 2_556
O10 Bi1 O9 52.3(4) 2_556 2_556
O17 Bi1 O9 150.6(4) . 2_556
O9 Bi1 O9 74.7(5) . 2_556
O65 Bi1 O9 72.3(4) . 2_556
O1 Bi1 O18 75.8(4) . .
O13 Bi1 O18 131.2(4) . .
O10 Bi1 O18 139.6(4) 2_556 .
O17 Bi1 O18 49.2(4) . .
O9 Bi1 O18 98.6(4) . .
O65 Bi1 O18 70.7(4) . .
O9 Bi1 O18 126.6(4) 2_556 .
O1 Bi1 C1 106.4(5) . 2_556
O13 Bi1 C1 91.3(5) . 2_556
O10 Bi1 C1 27.3(4) 2_556 2_556
O17 Bi1 C1 171.8(5) . 2_556
O9 Bi1 C1 95.6(5) . 2_556
O65 Bi1 C1 68.6(5) . 2_556
O9 Bi1 C1 25.1(4) 2_556 2_556
O18 Bi1 C1 137.4(5) . 2_556
O3 Bi2 O2 93.0(4) . .
O3 Bi2 O4 75.8(4) . .
O2 Bi2 O4 71.4(5) . .
O3 Bi2 O1 70.6(4) . .
O2 Bi2 O1 74.4(5) . .
O4 Bi2 O1 130.0(4) . .
O3 Bi2 O18 145.8(4) . .
O2 Bi2 O18 81.5(4) . .
O4 Bi2 O18 132.2(4) . .
O1 Bi2 O18 75.4(4) . .
O3 Bi2 O21 83.2(4) . .
O2 Bi2 O21 144.2(4) . .
O4 Bi2 O21 73.1(4) . .
O1 Bi2 O21 135.5(4) . .
O18 Bi2 O21 120.2(4) . .
O3 Bi2 O65 94.6(4) . .
O2 Bi2 O65 138.5(4) . .
O4 Bi2 O65 149.8(4) . .
O1 Bi2 O65 69.9(4) . .
O18 Bi2 O65 69.6(4) . .
O21 Bi2 O65 77.3(4) . .
O3 Bi2 O66 139.1(4) . .
O2 Bi2 O66 92.4(4) . .
O4 Bi2 O66 67.6(4) . .
O1 Bi2 O66 149.1(4) . .
O18 Bi2 O66 75.1(4) . .
O21 Bi2 O66 69.4(4) . .
O65 Bi2 O66 107.6(3) . .
O2 Bi3 O5 90.8(4) . .
O2 Bi3 O6 76.1(4) . .
O5 Bi3 O6 70.4(4) . .
O2 Bi3 O25 77.0(4) . .
O5 Bi3 O25 155.7(4) . .
O6 Bi3 O25 86.2(4) . .
O2 Bi3 O1 68.5(4) . .
O5 Bi3 O1 66.0(4) . .
O6 Bi3 O1 122.2(4) . .
O25 Bi3 O1 125.9(3) . .
O2 Bi3 O45 129.9(5) . .
O5 Bi3 O45 102.9(4) . .
O6 Bi3 O45 64.4(4) . .
O25 Bi3 O45 71.0(4) . .
O1 Bi3 O45 160.1(4) . .
O2 Bi3 O17 85.5(4) . .
O5 Bi3 O17 128.9(4) . .
O6 Bi3 O17 154.0(4) . .
O25 Bi3 O17 71.7(4) . .
O1 Bi3 O17 65.3(4) . .
O45 Bi3 O17 118.1(4) . .
O5 Bi4 O1 76.4(4) . .
O5 Bi4 O3 91.7(4) . .
O1 Bi4 O3 72.1(4) . .
O5 Bi4 O7 70.6(4) . .
O1 Bi4 O7 126.2(4) . .
O3 Bi4 O7 67.8(4) . .
O5 Bi4 O14 80.2(4) . .
O1 Bi4 O14 76.0(4) . .
O3 Bi4 O14 148.2(4) . .
O7 Bi4 O14 135.0(4) . .
O5 Bi4 O57 80.8(4) . .
O1 Bi4 O57 151.5(4) . .
O3 Bi4 O57 125.9(4) . .
O7 Bi4 O57 59.2(4) . .
O14 Bi4 O57 83.4(4) . .
O5 Bi4 O34 129.0(4) . .
O1 Bi4 O34 144.0(4) . .
O3 Bi4 O34 81.1(4) . .
O7 Bi4 O34 59.9(4) . .
O14 Bi4 O34 127.6(4) . .
O57 Bi4 O34 64.5(4) . .
O8 Bi5 O2 92.9(5) . .
O8 Bi5 O4 77.6(4) . .
O2 Bi5 O4 72.8(5) . .
O8 Bi5 O29 77.2(4) . .
O2 Bi5 O29 147.9(4) . .
O4 Bi5 O29 75.2(4) . .
O8 Bi5 O6 70.4(4) . .
O2 Bi5 O6 67.7(4) . .
O4 Bi5 O6 126.8(4) . .
O29 Bi5 O6 133.3(3) . .
O8 Bi5 O38 84.0(4) . .
O2 Bi5 O38 126.4(4) . .
O4 Bi5 O38 154.3(4) . .
O29 Bi5 O38 83.4(4) . .
O6 Bi5 O38 60.9(4) . .
O3 Bi6 O7 77.8(4) . .
O3 Bi6 O8 90.3(5) . .
O7 Bi6 O8 73.4(4) . .
O3 Bi6 O33 77.7(5) . .
O7 Bi6 O33 88.2(5) . .
O8 Bi6 O33 159.9(5) . .
O3 Bi6 O61 131.7(5) . .
O7 Bi6 O61 65.1(4) . .
O8 Bi6 O61 106.5(4) . .
O33 Bi6 O61 71.7(5) . .
O3 Bi6 O22 86.5(4) . .
O7 Bi6 O22 158.6(4) . .
O8 Bi6 O22 121.7(4) . .
O33 Bi6 O22 74.1(4) . .
O61 Bi6 O22 118.4(4) . .
O8 Bi7 O5 92.8(4) . .
O8 Bi7 O6 75.2(4) . .
O5 Bi7 O6 69.1(4) . .
O8 Bi7 O7 71.0(4) . .
O5 Bi7 O7 73.9(4) . .
O6 Bi7 O7 127.7(4) . .
O8 Bi7 O37 74.1(4) . .
O5 Bi7 O37 153.5(4) . .
O6 Bi7 O37 85.1(4) . .
O7 Bi7 O37 121.0(4) . .
O8 Bi7 O49 123.6(4) . .
O5 Bi7 O49 106.9(4) . .
O6 Bi7 O49 64.6(4) . .
O7 Bi7 O49 164.9(4) . .
O37 Bi7 O49 64.9(4) . .
O8 Bi7 O53 103.0(4) . .
O5 Bi7 O53 122.2(4) . .
O6 Bi7 O53 168.7(4) . .
O7 Bi7 O53 60.5(4) . .
O37 Bi7 O53 83.7(4) . .
O49 Bi7 O53 109.0(3) . .
O4 Bi8 O30 90.3(5) . .
O4 Bi8 O41 80.7(5) . .
O30 Bi8 O41 79.1(5) . .
O4 Bi8 O22 81.0(5) . .
O30 Bi8 O22 81.9(5) . .
O41 Bi8 O22 153.4(4) . .
O4 Bi8 O66 76.4(4) . .
O30 Bi8 O66 150.1(5) . .
O41 Bi8 O66 72.4(4) . .
O22 Bi8 O66 121.2(4) . .
O4 Bi8 O42 126.5(5) . .
O30 Bi8 O42 96.0(5) . .
O41 Bi8 O42 49.2(4) . .
O22 Bi8 O42 152.5(4) . .
O66 Bi8 O42 72.1(4) . .
O4 Bi8 O21 75.6(4) . .
O30 Bi8 O21 130.8(5) . .
O41 Bi8 O21 141.0(4) . .
O22 Bi8 O21 49.7(4) . .
O66 Bi8 O21 72.2(4) . .
O42 Bi8 O21 130.3(4) . .
O4 Bi8 O42 161.4(5) . 2_546
O30 Bi8 O42 83.9(5) . 2_546
O41 Bi8 O42 115.3(4) . 2_546
O22 Bi8 O42 80.8(4) . 2_546
O66 Bi8 O42 116.3(4) . 2_546
O42 Bi8 O42 71.8(5) . 2_546
O21 Bi8 O42 94.9(4) . 2_546
O6 Bi9 O45 74.1(4) . .
O6 Bi9 O49 75.9(4) . .
O45 Bi9 O49 84.1(4) . .
O6 Bi9 O26 79.6(4) . .
O45 Bi9 O26 95.5(4) . .
O49 Bi9 O26 154.6(5) . .
O6 Bi9 O38 74.4(4) . .
O45 Bi9 O38 148.5(5) . .
O49 Bi9 O38 88.8(4) . .
O26 Bi9 O38 78.2(4) . .
O6 Bi9 O50 122.4(4) . .
O45 Bi9 O50 82.9(4) . .
O49 Bi9 O50 49.3(5) . .
O26 Bi9 O50 155.9(5) . .
O38 Bi9 O50 115.0(4) . .
O6 Bi9 O46 116.3(4) . .
O45 Bi9 O46 46.8(4) . .
O49 Bi9 O46 112.6(4) . .
O26 Bi9 O46 84.2(4) . .
O38 Bi9 O46 157.4(4) . .
O50 Bi9 O46 77.3(4) . .
O7 Bi10 O53 74.8(4) . .
O7 Bi10 O61 74.1(5) . .
O53 Bi10 O61 77.5(5) . .
O7 Bi10 O57 71.1(5) . .
O53 Bi10 O57 92.8(5) . .
O61 Bi10 O57 145.2(5) . .
O7 Bi10 O34 74.8(5) . .
O53 Bi10 O34 149.5(5) . .
O61 Bi10 O34 91.8(5) . .
O57 Bi10 O34 79.7(5) . .
O7 Bi10 O58 113.7(5) . .
O53 Bi10 O58 77.7(5) . .
O61 Bi10 O58 150.7(5) . .
O57 Bi10 O58 51.4(5) . .
O34 Bi10 O58 117.4(5) . .
O7 Bi10 O504 136.7(5) . .
O53 Bi10 O504 141.6(5) . .
O61 Bi10 O504 125.5(6) . .
O57 Bi10 O504 82.2(6) . .
O34 Bi10 O504 67.1(5) . .
O58 Bi10 O504 69.5(6) . .
O7 Bi10 O54 121.7(5) . .
O53 Bi10 O54 49.6(4) . .
O61 Bi10 O54 77.7(4) . .
O57 Bi10 O54 120.9(4) . .
O34 Bi10 O54 155.8(5) . .
O58 Bi10 O54 74.4(5) . .
O504 Bi10 O54 101.2(5) . .
O7 Bi10 O62 111.2(5) . .
O53 Bi10 O62 112.7(5) . .
O61 Bi10 O62 46.0(5) . .
O57 Bi10 O62 154.3(5) . .
O34 Bi10 O62 76.5(5) . .
O58 Bi10 O62 135.1(5) . .
O504 Bi10 O62 79.7(6) . .
O54 Bi10 O62 80.6(5) . .
O69 Bi11 O81 90.0(5) . .
O69 Bi11 O78 80.7(5) . .
O81 Bi11 O78 80.9(5) . .
O69 Bi11 O85 78.9(4) . .
O81 Bi11 O85 83.0(4) . .
O78 Bi11 O85 153.8(4) . .
O69 Bi11 O77 129.8(4) . .
O81 Bi11 O77 94.5(5) . .
O78 Bi11 O77 51.0(5) . .
O85 Bi11 O77 151.3(4) . .
O69 Bi11 O77 152.9(4) . 2_655
O81 Bi11 O77 74.2(5) . 2_655
O78 Bi11 O77 117.1(4) . 2_655
O85 Bi11 O77 77.5(4) . 2_655
O77 Bi11 O77 74.4(4) . 2_655
O69 Bi11 O133 76.2(4) . .
O81 Bi11 O133 148.9(5) . .
O78 Bi11 O133 69.7(4) . .
O85 Bi11 O133 120.2(4) . .
O77 Bi11 O133 74.8(4) . .
O77 Bi11 O133 127.9(4) 2_655 .
O69 Bi11 O86 75.8(4) . .
O81 Bi11 O86 132.2(4) . .
O78 Bi11 O86 138.4(4) . .
O85 Bi11 O86 49.8(4) . .
O77 Bi11 O86 129.8(4) . .
O77 Bi11 O86 98.5(4) 2_655 .
O133 Bi11 O86 71.6(4) . .
O71 Bi12 O69 76.0(4) . .
O71 Bi12 O70 93.8(4) . .
O69 Bi12 O70 72.5(4) . .
O71 Bi12 O72 72.4(4) . .
O69 Bi12 O72 127.6(4) . .
O70 Bi12 O72 69.1(4) . .
O71 Bi12 O82 78.5(4) . .
O69 Bi12 O82 75.5(4) . .
O70 Bi12 O82 148.1(5) . .
O72 Bi12 O82 134.5(4) . .
O71 Bi12 O89 80.2(4) . .
O69 Bi12 O89 149.6(4) . .
O70 Bi12 O89 128.2(5) . .
O72 Bi12 O89 60.0(4) . .
O82 Bi12 O89 81.4(4) . .
O71 Bi12 O102 131.1(4) . .
O69 Bi12 O102 143.8(4) . .
O70 Bi12 O102 81.0(4) . .
O72 Bi12 O102 60.3(3) . .
O82 Bi12 O102 127.3(4) . .
O89 Bi12 O102 66.6(4) . .
O70 Bi13 O73 94.7(4) . .
O70 Bi13 O74 76.7(4) . .
O73 Bi13 O74 70.9(4) . .
O70 Bi13 O69 71.4(4) . .
O73 Bi13 O69 74.2(4) . .
O74 Bi13 O69 129.8(4) . .
O70 Bi13 O86 144.4(4) . .
O73 Bi13 O86 83.5(4) . .
O74 Bi13 O86 134.3(4) . .
O69 Bi13 O86 73.9(4) . .
O70 Bi13 O93 83.5(4) . .
O73 Bi13 O93 142.8(4) . .
O74 Bi13 O93 72.5(4) . .
O69 Bi13 O93 137.9(4) . .
O86 Bi13 O93 118.6(4) . .
O70 Bi13 O133 89.4(4) . .
O73 Bi13 O133 139.8(4) . .
O74 Bi13 O133 148.0(4) . .
O69 Bi13 O133 69.4(4) . .
O86 Bi13 O133 70.7(4) . .
O93 Bi13 O133 77.4(4) . .
O70 Bi13 O135 139.6(4) . .
O73 Bi13 O135 90.9(4) . .
O74 Bi13 O135 67.5(4) . .
O69 Bi13 O135 147.7(4) . .
O86 Bi13 O135 76.0(4) . .
O93 Bi13 O135 68.7(3) . .
O133 Bi13 O135 111.2(4) . .
O73 Bi14 O71 91.8(4) . .
O73 Bi14 O75 75.9(4) . .
O71 Bi14 O75 71.6(4) . .
O73 Bi14 O97 75.7(4) . .
O71 Bi14 O97 155.9(4) . .
O75 Bi14 O97 85.2(4) . .
O73 Bi14 O69 69.7(4) . .
O71 Bi14 O69 66.4(4) . .
O75 Bi14 O69 123.6(4) . .
O97 Bi14 O69 125.3(4) . .
O73 Bi14 O129 127.9(4) . .
O71 Bi14 O129 104.9(4) . .
O75 Bi14 O129 64.0(4) . .
O97 Bi14 O129 69.2(4) . .
O69 Bi14 O129 161.8(4) . .
O73 Bi14 O85 86.9(4) . .
O71 Bi14 O85 127.5(4) . .
O75 Bi14 O85 155.2(4) . .
O97 Bi14 O85 73.2(4) . .
O69 Bi14 O85 64.1(4) . .
O129 Bi14 O85 116.9(3) . .
O70 Bi15 O72 78.5(5) . .
O70 Bi15 O76 91.4(4) . .
O72 Bi15 O76 75.0(4) . .
O70 Bi15 O101 77.4(4) . .
O72 Bi15 O101 86.7(4) . .
O76 Bi15 O101 160.3(4) . .
O70 Bi15 O74 66.9(4) . .
O72 Bi15 O74 123.9(4) . .
O76 Bi15 O74 63.6(4) . .
O101 Bi15 O74 124.1(4) . .
O70 Bi15 O117 131.4(4) . .
O72 Bi15 O117 65.0(4) . .
O76 Bi15 O117 107.9(4) . .
O101 Bi15 O117 69.8(4) . .
O74 Bi15 O117 161.4(4) . .
O76 Bi16 O71 93.1(4) . .
O76 Bi16 O75 75.5(4) . .
O71 Bi16 O75 70.3(4) . .
O76 Bi16 O72 71.1(4) . .
O71 Bi16 O72 73.0(4) . .
O75 Bi16 O72 128.0(4) . .
O76 Bi16 O105 74.4(4) . .
O71 Bi16 O105 155.7(4) . .
O75 Bi16 O105 86.2(4) . .
O72 Bi16 O105 120.2(4) . .
O76 Bi16 O125 123.8(4) . .
O71 Bi16 O125 106.0(4) . .
O75 Bi16 O125 63.2(4) . .
O72 Bi16 O125 164.9(4) . .
O105 Bi16 O125 66.8(4) . .
O76 Bi16 O113 104.7(4) . .
O71 Bi16 O113 118.2(4) . .
O75 Bi16 O113 171.3(4) . .
O72 Bi16 O113 59.1(4) . .
O105 Bi16 O113 85.5(4) . .
O125 Bi16 O113 110.8(4) . .
O76 Bi17 O73 92.9(4) . .
O76 Bi17 O74 77.9(4) . .
O73 Bi17 O74 72.4(4) . .
O76 Bi17 O109 76.3(4) . .
O73 Bi17 O109 148.5(4) . .
O74 Bi17 O109 76.3(4) . .
O76 Bi17 O75 71.2(4) . .
O73 Bi17 O75 67.5(4) . .
O74 Bi17 O75 127.0(4) . .
O109 Bi17 O75 132.6(4) . .
O76 Bi17 O106 83.8(4) . .
O73 Bi17 O106 125.2(4) . .
O74 Bi17 O106 155.5(4) . .
O109 Bi17 O106 83.6(4) . .
O75 Bi17 O106 59.7(4) . .
O76 Bi17 O121 126.1(4) . .
O73 Bi17 O121 106.0(4) . .
O74 Bi17 O121 61.7(4) . .
O109 Bi17 O121 61.3(4) . .
O75 Bi17 O121 162.6(3) . .
O106 Bi17 O121 119.9(3) . .
O72 Bi18 O113 76.5(5) . .
O72 Bi18 O117 74.6(4) . .
O113 Bi18 O117 80.3(4) . .
O72 Bi18 O89 70.3(5) . .
O113 Bi18 O89 90.4(5) . .
O117 Bi18 O89 144.9(5) . .
O72 Bi18 O102 76.1(4) . .
O113 Bi18 O102 152.5(4) . .
O117 Bi18 O102 92.0(4) . .
O89 Bi18 O102 80.8(4) . .
O72 Bi18 O90 113.7(4) . .
O113 Bi18 O90 76.5(5) . .
O117 Bi18 O90 152.3(5) . .
O89 Bi18 O90 50.8(5) . .
O102 Bi18 O90 115.5(4) . .
O72 Bi18 O114 123.0(4) . .
O113 Bi18 O114 50.5(4) . .
O117 Bi18 O114 77.2(4) . .
O89 Bi18 O114 121.9(4) . .
O102 Bi18 O114 153.1(4) . .
O90 Bi18 O114 76.4(5) . .
O72 Bi18 O501 130.0(6) . .
O113 Bi18 O501 145.0(5) . .
O117 Bi18 O501 124.7(5) . .
O89 Bi18 O501 80.8(6) . .
O102 Bi18 O501 59.3(5) . .
O90 Bi18 O501 71.8(5) . .
O114 Bi18 O501 106.8(5) . .
O72 Bi18 O118 110.0(4) . .
O113 Bi18 O118 115.1(4) . .
O117 Bi18 O118 45.2(4) . .
O89 Bi18 O118 154.1(4) . .
O102 Bi18 O118 74.4(4) . .
O90 Bi18 O118 136.3(4) . .
O114 Bi18 O118 80.7(4) . .
O501 Bi18 O118 80.2(5) . .
O74 Bi19 O110 92.6(5) . .
O74 Bi19 O121 79.6(4) . .
O110 Bi19 O121 78.9(4) . .
O74 Bi19 O94 81.3(4) . .
O110 Bi19 O94 83.0(4) . .
O121 Bi19 O94 153.0(4) . .
O74 Bi19 O135 75.5(4) . .
O110 Bi19 O135 151.3(4) . .
O121 Bi19 O135 73.3(4) . .
O94 Bi19 O135 119.7(4) . .
O74 Bi19 O93 75.3(4) . .
O110 Bi19 O93 131.3(4) . .
O121 Bi19 O93 140.8(4) . .
O94 Bi19 O93 48.9(4) . .
O135 Bi19 O93 71.5(4) . .
O74 Bi19 O122 125.3(4) . .
O110 Bi19 O122 97.2(4) . .
O121 Bi19 O122 50.4(4) . .
O94 Bi19 O122 153.2(3) . .
O135 Bi19 O122 70.6(4) . .
O93 Bi19 O122 128.6(4) . .
O74 Bi19 O122 158.7(4) . 2_665
O110 Bi19 O122 84.0(4) . 2_665
O121 Bi19 O122 120.0(4) . 2_665
O94 Bi19 O122 77.5(4) . 2_665
O135 Bi19 O122 116.2(4) . 2_665
O93 Bi19 O122 91.2(3) . 2_665
O122 Bi19 O122 75.9(4) . 2_665
O75 Bi20 O129 75.2(4) . .
O75 Bi20 O125 75.1(4) . .
O129 Bi20 O125 85.4(5) . .
O75 Bi20 O98 77.3(4) . .
O129 Bi20 O98 93.1(5) . .
O125 Bi20 O98 151.8(4) . .
O75 Bi20 O106 72.5(4) . .
O129 Bi20 O106 147.6(4) . .
O125 Bi20 O106 88.8(5) . .
O98 Bi20 O106 77.5(5) . .
O75 Bi20 O126 118.2(4) . .
O129 Bi20 O126 76.0(4) . .
O125 Bi20 O126 49.1(4) . .
O98 Bi20 O126 156.9(4) . .
O106 Bi20 O126 122.3(4) . .
O75 Bi20 O130 115.5(4) . .
O129 Bi20 O130 48.0(4) . .
O125 Bi20 O130 119.4(5) . .
O98 Bi20 O130 78.1(4) . .
O106 Bi20 O130 151.6(4) . .
O126 Bi20 O130 79.5(4) . .
Bi1 O1 Bi4 129.5(6) . .
Bi1 O1 Bi2 109.5(4) . .
Bi4 O1 Bi2 105.3(5) . .
Bi1 O1 Bi3 113.1(5) . .
Bi4 O1 Bi3 98.5(4) . .
Bi2 O1 Bi3 95.3(4) . .
Bi3 O2 Bi2 121.6(6) . .
Bi3 O2 Bi5 116.3(5) . .
Bi2 O2 Bi5 111.8(5) . .
Bi6 O3 Bi2 123.9(6) . .
Bi6 O3 Bi4 114.5(5) . .
Bi2 O3 Bi4 111.9(5) . .
Bi8 O4 Bi5 128.3(6) . .
Bi8 O4 Bi2 112.7(5) . .
Bi5 O4 Bi2 103.8(5) . .
Bi4 O5 Bi3 118.9(5) . .
Bi4 O5 Bi7 118.2(5) . .
Bi3 O5 Bi7 112.6(5) . .
Bi9 O6 Bi3 117.7(5) . .
Bi9 O6 Bi7 119.8(4) . .
Bi3 O6 Bi7 107.9(5) . .
Bi9 O6 Bi5 111.1(5) . .
Bi3 O6 Bi5 99.4(4) . .
Bi7 O6 Bi5 97.0(4) . .
Bi10 O7 Bi6 119.7(6) . .
Bi10 O7 Bi7 120.2(5) . .
Bi6 O7 Bi7 105.2(5) . .
Bi10 O7 Bi4 110.7(5) . .
Bi6 O7 Bi4 99.6(4) . .
Bi7 O7 Bi4 97.3(4) . .
Bi5 O8 Bi7 117.1(5) . .
Bi5 O8 Bi6 121.8(5) . .
Bi7 O8 Bi6 110.4(5) . .
C15 O17 Bi1 93.6(11) . .
C15 O17 Bi3 116.5(11) . .
Bi1 O17 Bi3 95.8(4) . .
C15 O18 Bi2 130.5(11) . .
C15 O18 Bi1 82.4(12) . .
Bi2 O18 Bi1 84.3(4) . .
C22 O21 Bi2 128.2(11) . .
C22 O21 Bi8 84.0(12) . .
Bi2 O21 Bi8 83.7(4) . .
C22 O22 Bi8 97.3(12) . .
C22 O22 Bi6 108.6(11) . .
Bi8 O22 Bi6 96.0(4) . .
C29 O25 Bi3 130.5(10) . .
C29 O26 Bi9 125.1(12) . .
C36 O29 Bi5 143.9(13) . .
C36 O30 Bi8 128.6(13) . .
C43 O33 Bi6 125.3(15) . .
C43 O34 Bi10 123.6(15) . .
C43 O34 Bi4 104.9(13) . .
Bi10 O34 Bi4 90.2(5) . .
C50 O37 Bi7 124.1(12) . .
C50 O38 Bi9 122.2(12) . .
C50 O38 Bi5 113.7(12) . .
Bi9 O38 Bi5 94.3(4) . .
C64 O45 Bi9 107.5(13) . .
C64 O45 Bi3 135.5(11) . .
Bi9 O45 Bi3 95.3(4) . .
C64 O46 Bi9 77.9(13) . .
C71 O49 Bi9 105.8(12) . .
C71 O49 Bi7 158.5(12) . .
Bi9 O49 Bi7 95.6(4) . .
C71 O50 Bi9 82.7(11) . .
C78 O53 Bi10 105.7(12) . .
C78 O53 Bi7 156.1(13) . .
Bi10 O53 Bi7 97.2(4) . .
C78 O54 Bi10 80.2(11) . .
C85 O57 Bi10 102.6(15) . .
C85 O57 Bi4 160.0(16) . .
Bi10 O57 Bi4 97.0(5) . .
C85 O58 Bi10 84.0(13) . .
C99 O65 Bi1 113.5(12) . .
C99 O65 Bi2 127.3(16) . .
Bi1 O65 Bi2 81.8(4) . .
C101 O66 Bi8 121.2(15) . .
C101 O66 Bi2 115.9(13) . .
Bi8 O66 Bi2 82.3(3) . .
Bi11 O69 Bi12 127.3(6) . .
Bi11 O69 Bi13 110.2(5) . .
Bi12 O69 Bi13 104.3(5) . .
Bi11 O69 Bi14 115.9(5) . .
Bi12 O69 Bi14 98.8(4) . .
Bi13 O69 Bi14 95.3(4) . .
Bi15 O70 Bi13 123.4(6) . .
Bi15 O70 Bi12 112.4(6) . .
Bi13 O70 Bi12 111.6(5) . .
Bi12 O71 Bi14 118.8(5) . .
Bi12 O71 Bi16 118.5(5) . .
Bi14 O71 Bi16 111.3(4) . .
Bi18 O72 Bi15 121.5(5) . .
Bi18 O72 Bi16 120.9(5) . .
Bi15 O72 Bi16 103.1(4) . .
Bi18 O72 Bi12 110.6(5) . .
Bi15 O72 Bi12 99.8(4) . .
Bi16 O72 Bi12 96.1(4) . .
Bi14 O73 Bi13 120.7(5) . .
Bi14 O73 Bi17 116.9(5) . .
Bi13 O73 Bi17 111.7(5) . .
Bi19 O74 Bi17 127.0(5) . .
Bi19 O74 Bi13 113.4(5) . .
Bi17 O74 Bi13 104.8(4) . .
Bi19 O74 Bi15 116.2(4) . .
Bi17 O74 Bi15 96.4(4) . .
Bi13 O74 Bi15 93.0(4) . .
Bi20 O75 Bi14 118.6(5) . .
Bi20 O75 Bi16 119.7(5) . .
Bi14 O75 Bi16 106.8(4) . .
Bi20 O75 Bi17 111.8(4) . .
Bi14 O75 Bi17 99.4(4) . .
Bi16 O75 Bi17 96.4(4) . .
Bi17 O76 Bi16 116.6(5) . .
Bi17 O76 Bi15 122.2(5) . .
Bi16 O76 Bi15 110.7(5) . .
C107 O77 Bi11 86.9(13) . .
C107 O77 Bi11 149.5(14) . 2_655
Bi11 O77 Bi11 105.6(4) . 2_655
C107 O78 Bi11 99.2(11) . .
C114 O81 Bi11 126.5(12) . .
C114 O82 Bi12 139.4(14) . .
C121 O85 Bi11 95.7(10) . .
C121 O85 Bi14 112.8(12) . .
Bi11 O85 Bi14 94.8(4) . .
C121 O86 Bi13 128.4(12) . .
C121 O86 Bi11 84.7(11) . .
Bi13 O86 Bi11 84.7(4) . .
C128 O89 Bi18 98.0(14) . .
C128 O89 Bi12 165.1(15) . .
Bi18 O89 Bi12 96.9(5) . .
C128 O90 Bi18 83.9(13) . .
C135 O93 Bi13 128.6(12) . .
C135 O93 Bi19 86.5(11) . .
Bi13 O93 Bi19 84.8(3) . .
C135 O94 Bi19 98.0(10) . .
C142 O97 Bi14 129.5(14) . .
C142 O98 Bi20 124.5(13) . .
C149 O101 Bi15 129.9(11) . .
C149 O102 Bi18 122.3(12) . .
C149 O102 Bi12 107.0(11) . .
Bi18 O102 Bi12 87.5(3) . .
C156 O105 Bi16 120.6(12) . .
C156 O106 Bi20 122.0(11) . .
C156 O106 Bi17 113.9(10) . .
Bi20 O106 Bi17 96.5(5) . .
C163 O109 Bi17 143.3(13) . .
C163 O110 Bi19 126.5(12) . .
C170 O113 Bi18 104.2(11) . .
C170 O113 Bi16 156.9(13) . .
Bi18 O113 Bi16 97.5(5) . .
C170 O114 Bi18 80.1(12) . .
C177 O117 Bi18 108.6(11) . .
C177 O117 Bi15 125.9(12) . .
Bi18 O117 Bi15 92.1(4) . .
C177 O118 Bi18 79.0(11) . .
C184 O121 Bi19 103.0(10) . .
C184 O121 Bi17 158.4(12) . .
Bi19 O121 Bi17 89.7(4) . .
C184 O122 Bi19 81.4(11) . .
C191 O125 Bi20 107.0(11) . .
C191 O125 Bi16 153.0(12) . .
Bi20 O125 Bi16 97.4(4) . .
C191 O126 Bi20 80.4(12) . .
C198 O129 Bi20 109.6(12) . .
C198 O129 Bi14 131.1(12) . .
Bi20 O129 Bi14 95.6(4) . .
C198 O130 Bi20 80.2(13) . .
C205 O133 Bi11 108.6(19) . .
C205 O133 Bi13 134.6(16) . .
Bi11 O133 Bi13 82.2(4) . .
C502 O501 Bi18 128(2) . .
C209 O135 Bi19 112.8(10) . .
C209 O135 Bi13 127.8(13) . .
Bi19 O135 Bi13 82.4(3) . .
C500 O500 H500 109.5 . .
C504 O502 H502 109.5 . .
C506 O503 H503 109.5 . .
O16 N2 O15 121.3(18) . .
O16 N2 C10 122.5(19) . .
O15 N2 C10 116.2(18) . .
O20 N3 O19 121(2) . .
O20 N3 C17 119(2) . .
O19 N3 C17 120(2) . .
O24 N4 O23 122(3) . .
O24 N4 C24 117(3) . .
O23 N4 C24 121(2) . .
O27 N5 O28 121(2) . .
O27 N5 C31 120.7(17) . .
O28 N5 C31 118.3(19) . .
O31 N6 O32 122(2) . .
O31 N6 C38 118(2) . .
O32 N6 C38 119(2) . .
O35 N7 O36 122.6(19) . .
O35 N7 C45 121.1(17) . .
O36 N7 C45 115.8(18) . .
O39 N8 O40 126(2) . .
O39 N8 C52 119(2) . .
O40 N8 C52 115(2) . .
O48 N10 O47 123.1(19) . .
O48 N10 C66 120(2) . .
O47 N10 C66 117.1(18) . .
O51 N11 O52 120(2) . .
O51 N11 C73 120(2) . .
O52 N11 C73 119.8(19) . .
O55 N12 O56 123.1(19) . .
O55 N12 C80 116.6(18) . .
O56 N12 C80 120.2(19) . .
O60 N13 O59 120(2) . .
O60 N13 C87 119(2) . .
O59 N13 C87 121(2) . .
O79 N15 O80 125(3) . .
O79 N15 C109 118(2) . .
O80 N15 C109 116(2) . .
O83 N16 O84 121(2) . .
O83 N16 C116 118.8(19) . .
O84 N16 C116 120(2) . .
O87 N17 O88 124.3(19) . .
O87 N17 C123 119.3(19) . .
O88 N17 C123 116.3(19) . .
O92 N18 O91 124.1(19) . .
O92 N18 C130 120(2) . .
O91 N18 C130 115.4(19) . .
O96 N19 O95 121.8(19) . .
O96 N19 C137 120.8(18) . .
O95 N19 C137 117.4(17) . .
O100 N20 O99 120.7(18) . .
O100 N20 C144 119(2) . .
O99 N20 C144 120.2(19) . .
O103 N21 O104 121.2(17) . .
O103 N21 C151 118.4(17) . .
O104 N21 C151 120.4(16) . .
O107 N22 O108 110(3) . .
O107 N22 O208 119(3) . .
O108 N22 O208 75(3) . .
O107 N22 C158 122(3) . .
O108 N22 C158 120(3) . .
O208 N22 C158 100(3) . .
O111 N23 O112 123(2) . .
O111 N23 C165 118.9(19) . .
O112 N23 C165 118.6(19) . .
O115 N24 O116 114(2) . .
O115 N24 C172 120(3) . .
O116 N24 C172 120(3) . .
O119 N25 O120 122(2) . .
O119 N25 C179 118.6(19) . .
O120 N25 C179 119(2) . .
O123 N26 O124 124.5(19) . .
O123 N26 C186 117.8(17) . .
O124 N26 C186 117.2(17) . .
O127 N27 O128 124(2) . .
O127 N27 C193 123(2) . .
O128 N27 C193 113(2) . .
O131 N28 O132 124(4) . .
O131 N28 C200 121(3) . .
O132 N28 C200 115(3) . .
C1 O9 Bi1 144.5(12) . .
C1 O9 Bi1 85.1(12) . 2_556
Bi1 O9 Bi1 105.3(5) . 2_556
C1 O10 Bi1 100.2(11) . 2_556
O12 N1 O11 121.8(19) . .
O12 N1 C3 122(2) . .
O11 N1 C3 116.1(19) . .
O9 C1 O10 122.1(19) . .
O9 C1 C2 122.8(18) . .
O10 C1 C2 114.7(17) . .
O9 C1 Bi1 69.8(11) . 2_556
O10 C1 Bi1 52.5(10) . 2_556
C2 C1 Bi1 162.5(15) . 2_556
C3 C2 C7 118(2) . .
C3 C2 C1 127(2) . .
C7 C2 C1 115.2(19) . .
C2 C3 C4 122(2) . .
C2 C3 N1 119(2) . .
C4 C3 N1 119(2) . .
C5 C4 C3 121(3) . .
C5 C4 H4 119.6 . .
C3 C4 H4 119.6 . .
C4 C5 C6 121(3) . .
C4 C5 H5 119.6 . .
C6 C5 H5 119.6 . .
C5 C6 C7 118(2) . .
C5 C6 H6 120.8 . .
C7 C6 H6 120.8 . .
C2 C7 C6 120(2) . .
C2 C7 H7 120.0 . .
C6 C7 H7 120.0 . .
C8 O13 Bi1 127.2(12) . .
C8 O14 Bi4 141.2(12) . .
O14 C8 O13 129.4(18) . .
O14 C8 C9 121.1(15) . .
O13 C8 C9 109.5(15) . .
C10 C9 C14 124.7(19) . .
C10 C9 C8 121.6(18) . .
C14 C9 C8 113.7(17) . .
C9 C10 C11 121(2) . .
C9 C10 N2 125(2) . .
C11 C10 N2 114(2) . .
C12 C11 C10 117(3) . .
C12 C11 H11 121.4 . .
C10 C11 H11 121.4 . .
C11 C12 C13 123(2) . .
C11 C12 H12 118.5 . .
C13 C12 H12 118.5 . .
C14 C13 C12 118(2) . .
C14 C13 H13 120.9 . .
C12 C13 H13 120.9 . .
C13 C14 C9 116(2) . .
C13 C14 H14 122.0 . .
C9 C14 H14 122.0 . .
O18 C15 O17 123.5(18) . .
O18 C15 C16 117.1(16) . .
O17 C15 C16 119.3(17) . .
C21 C16 C17 116(2) . .
C21 C16 C15 122.1(18) . .
C17 C16 C15 122.2(19) . .
C16 C17 C18 118(2) . .
C16 C17 N3 119(2) . .
C18 C17 N3 123.0(19) . .
C19 C18 C17 124(2) . .
C19 C18 H18 118.1 . .
C17 C18 H18 118.1 . .
C18 C19 C20 121(2) . .
C18 C19 H19 119.6 . .
C20 C19 H19 119.6 . .
C19 C20 C21 118(2) . .
C19 C20 H20 120.9 . .
C21 C20 H20 120.9 . .
C16 C21 C20 123(2) . .
C16 C21 H21 118.4 . .
C20 C21 H21 118.4 . .
O21 C22 O22 123.0(19) . .
O21 C22 C23 116.0(17) . .
O22 C22 C23 120.8(18) . .
C24 C23 C28 115(2) . .
C24 C23 C22 126.1(19) . .
C28 C23 C22 119.0(17) . .
C23 C24 C25 124(2) . .
C23 C24 N4 119(2) . .
C25 C24 N4 117(2) . .
C26 C25 C24 117(3) . .
C26 C25 H25 121.5 . .
C24 C25 H25 121.5 . .
C25 C26 C27 125(3) . .
C25 C26 H26 117.3 . .
C27 C26 H26 117.3 . .
C28 C27 C26 119(3) . .
C28 C27 H27 120.7 . .
C26 C27 H27 120.7 . .
C27 C28 C23 120(2) . .
C27 C28 H28 120.2 . .
C23 C28 H28 120.2 . .
O25 C29 O26 124.9(15) . .
O25 C29 C30 118.5(14) . .
O26 C29 C30 116.2(16) . .
C35 C30 C31 115.2(18) . .
C35 C30 C29 121.0(16) . .
C31 C30 C29 123.6(17) . .
C32 C31 C30 121(2) . .
C32 C31 N5 120.1(18) . .
C30 C31 N5 118.7(18) . .
C33 C32 C31 122(2) . .
C33 C32 H32 119.2 . .
C31 C32 H32 119.2 . .
C34 C33 C32 119(2) . .
C34 C33 H33 120.7 . .
C32 C33 H33 120.7 . .
C33 C34 C35 121(2) . .
C33 C34 H34 119.3 . .
C35 C34 H34 119.3 . .
C30 C35 C34 122(2) . .
C30 C35 H35 119.2 . .
C34 C35 H35 119.2 . .
O29 C36 O30 127(2) . .
O29 C36 C37 119.7(18) . .
O30 C36 C37 113.5(17) . .
C38 C37 C42 116(2) . .
C38 C37 C36 123.0(19) . .
C42 C37 C36 120.5(18) . .
C37 C38 C39 121(2) . .
C37 C38 N6 120(2) . .
C39 C38 N6 118(2) . .
C38 C39 C40 121(2) . .
C38 C39 H39 119.6 . .
C40 C39 H39 119.6 . .
C41 C40 C39 117(3) . .
C41 C40 H40 121.3 . .
C39 C40 H40 121.3 . .
C42 C41 C40 118(2) . .
C42 C41 H41 120.8 . .
C40 C41 H41 120.8 . .
C41 C42 C37 126(2) . .
C41 C42 H42 117.1 . .
C37 C42 H42 117.1 . .
O33 C43 O34 131(2) . .
O33 C43 C44 118(2) . .
O34 C43 C44 111(2) . .
C49 C44 C45 112(3) . .
C49 C44 C43 120(3) . .
C45 C44 C43 127(3) . .
C46 C45 C44 123(2) . .
C46 C45 N7 118(2) . .
C44 C45 N7 119(2) . .
C47 C46 C45 120(3) . .
C47 C46 H46 119.8 . .
C45 C46 H46 119.8 . .
C46 C47 C48 122(4) . .
C46 C47 H47 119.0 . .
C48 C47 H47 119.0 . .
C47 C48 C49 112(4) . .
C47 C48 H48 123.9 . .
C49 C48 H48 123.8 . .
C44 C49 C48 129(4) . .
C44 C49 H49 115.5 . .
C48 C49 H49 115.5 . .
O37 C50 O38 125(2) . .
O37 C50 C51 120.5(18) . .
O38 C50 C51 113.6(17) . .
C56 C51 C52 117(2) . .
C56 C51 C50 119.6(17) . .
C52 C51 C50 122.9(18) . .
C53 C52 C51 123(2) . .
C53 C52 N8 116(2) . .
C51 C52 N8 120(2) . .
C52 C53 C54 119(2) . .
C52 C53 H53 120.6 . .
C54 C53 H53 120.6 . .
C55 C54 C53 119(3) . .
C55 C54 H54 120.5 . .
C53 C54 H54 120.5 . .
C54 C55 C56 119(2) . .
C54 C55 H55 120.4 . .
C56 C55 H55 120.4 . .
C51 C56 C55 122(2) . .
C51 C56 H56 118.9 . .
C55 C56 H56 118.9 . .
C57 O41 Bi8 107.6(10) . .
C57 O42 Bi8 86.7(11) . .
O43 N9 O44 122.9(18) . .
O43 N9 C59 123.0(18) . .
O44 N9 C59 114.1(17) . .
O42 C57 O41 116.1(17) . .
O42 C57 C58 125.0(16) . .
O41 C57 C58 118.8(14) . .
C57 C58 C63 120.5(17) . .
C57 C58 C59 124.9(16) . .
C63 C58 C59 114.4(18) . .
C60 C59 N9 119(2) . .
C60 C59 C58 122.2(19) . .
N9 C59 C58 118.8(19) . .
C59 C60 C61 118(2) . .
C59 C60 H60 120.8 . .
C61 C60 H60 120.8 . .
C62 C61 C60 124(3) . .
C62 C61 H61 117.9 . .
C60 C61 H61 117.9 . .
C61 C62 C63 119(2) . .
C61 C62 H62 120.5 . .
C63 C62 H62 120.5 . .
C58 C63 C62 122(2) . .
C58 C63 H63 119.2 . .
C62 C63 H63 119.2 . .
O46 C64 O45 126(2) . .
O46 C64 C65 123(2) . .
O45 C64 C65 110.3(17) . .
C70 C65 C66 117(2) . .
C70 C65 C64 118.3(18) . .
C66 C65 C64 124.8(18) . .
C65 C66 C67 121(2) . .
C65 C66 N10 120(2) . .
C67 C66 N10 118.9(19) . .
C68 C67 C66 117(2) . .
C68 C67 H67 121.5 . .
C66 C67 H67 121.5 . .
C67 C68 C69 125(2) . .
C67 C68 H68 117.7 . .
C69 C68 H68 117.7 . .
C70 C69 C68 114(2) . .
C70 C69 H69 122.9 . .
C68 C69 H69 122.9 . .
C69 C70 C65 126(2) . .
C69 C70 H70 116.8 . .
C65 C70 H70 116.8 . .
O49 C71 O50 121.3(16) . .
O49 C71 C72 119.4(17) . .
O50 C71 C72 119.3(16) . .
C77 C72 C73 116.3(16) . .
C77 C72 C71 120.6(17) . .
C73 C72 C71 123.0(17) . .
C74 C73 N11 116.1(18) . .
C74 C73 C72 123(2) . .
N11 C73 C72 120.7(17) . .
C75 C74 C73 116(2) . .
C75 C74 H74 122.0 . .
C73 C74 H74 122.0 . .
C76 C75 C74 122(2) . .
C76 C75 H75 119.2 . .
C74 C75 H75 119.2 . .
C75 C76 C77 121(2) . .
C75 C76 H76 119.7 . .
C77 C76 H76 119.7 . .
C72 C77 C76 122(2) . .
C72 C77 H77 119.0 . .
C76 C77 H77 119.0 . .
O54 C78 O53 123.4(19) . .
O54 C78 C79 118.5(17) . .
O53 C78 C79 118.0(18) . .
C80 C79 C84 121(2) . .
C80 C79 C78 122.1(19) . .
C84 C79 C78 116.7(18) . .
C79 C80 C81 122(2) . .
C79 C80 N12 123(2) . .
C81 C80 N12 114.9(18) . .
C82 C81 C80 116(2) . .
C82 C81 H81 121.8 . .
C80 C81 H81 121.8 . .
C83 C82 C81 120(3) . .
C83 C82 H82 119.8 . .
C81 C82 H82 119.8 . .
C82 C83 C84 121(3) . .
C82 C83 H83 119.4 . .
C84 C83 H83 119.4 . .
C79 C84 C83 120(2) . .
C79 C84 H84 120.2 . .
C83 C84 H84 120.2 . .
O57 C85 O58 122(2) . .
O57 C85 C86 118(2) . .
O58 C85 C86 119(2) . .
C87 C86 C91 120.4(7) . .
C87 C86 C85 123.4(18) . .
C91 C86 C85 116.1(18) . .
C86 C87 C88 120.6(7) . .
C86 C87 N13 121.4(17) . .
C88 C87 N13 117.8(17) . .
C89 C88 C87 119.1(7) . .
C89 C88 H88 120.5 . .
C87 C88 H88 120.5 . .
C88 C89 C90 120.1(8) . .
C88 C89 H89 119.9 . .
C90 C89 H89 119.9 . .
C91 C90 C89 120.3(8) . .
C91 C90 H90 119.9 . .
C89 C90 H90 119.9 . .
C90 C91 C86 119.0(7) . .
C90 C91 H91 120.5 . .
C86 C91 H91 120.5 . .
C92 O61 Bi10 113.6(14) . .
C92 O61 Bi6 124.0(14) . .
Bi10 O61 Bi6 93.9(5) . .
C92 O62 Bi10 85.4(15) . .
O63 N14 O64 114(3) . .
O63 N14 C94 128(3) . .
O64 N14 C94 117(2) . .
O62 C92 C93 117(2) . .
O62 C92 O61 114(2) . .
C93 C92 O61 127(2) . .
O62 C92 C93A 134(2) . .
C93 C92 C93A 41(3) . .
O61 C92 C93A 105.4(16) . .
C92 C93 C98 121(3) . .
C92 C93 C94 123(2) . .
C98 C93 C94 116(2) . .
C95 C94 N14 119(3) . .
C95 C94 C93 119(3) . .
N14 C94 C93 122(3) . .
C94 C95 C96 120(3) . .
C94 C95 H95 119.8 . .
C96 C95 H95 119.8 . .
C97 C96 C95 125(4) . .
C97 C96 H96 117.7 . .
C95 C96 H96 117.7 . .
C96 C97 C98 118(3) . .
C96 C97 H97 121.1 . .
C98 C97 H97 121.1 . .
C93 C98 C97 122(3) . .
C93 C98 H98 119.0 . .
C97 C98 H98 119.0 . .
O63A N14A O64A 113(3) . .
O63A N14A C94A 126(6) . .
O64A N14A C94A 120(6) . .
C98A C93A C92 132(6) . .
C98A C93A C94A 106(2) . .
C92 C93A C94A 122(6) . .
C95A C94A C93A 122(3) . .
C95A C94A N14A 120(6) . .
C93A C94A N14A 118(6) . .
C94A C95A C96A 125(3) . .
C94A C95A H95A 117.6 . .
C96A C95A H95A 117.6 . .
C97A C96A C95A 118(3) . .
C97A C96A H96A 121.2 . .
C95A C96A H96A 121.2 . .
C96A C97A C98A 119(3) . .
C96A C97A H97A 120.4 . .
C98A C97A H97A 120.4 . .
C93A C98A C97A 130(3) . .
C93A C98A H98A 115.1 . .
C97A C98A H98A 115.1 . .
O65 C99 C100 114.3(11) . .
O65 C99 H99A 108.7 . .
C100 C99 H99A 108.7 . .
O65 C99 H99B 108.7 . .
C100 C99 H99B 108.7 . .
H99A C99 H99B 107.6 . .
C99 C100 H10A 109.5 . .
C99 C100 H10B 109.5 . .
H10A C100 H10B 109.5 . .
C99 C100 H10C 109.5 . .
H10A C100 H10C 109.5 . .
H10B C100 H10C 109.5 . .
O66 C101 C102 115.0(11) . .
O66 C101 H10D 108.5 . .
C102 C101 H10D 108.5 . .
O66 C101 H10E 108.5 . .
C102 C101 H10E 108.5 . .
H10D C101 H10E 107.5 . .
C101 C102 H10F 109.5 . .
C101 C102 H10G 109.5 . .
H10F C102 H10G 109.5 . .
C101 C102 H10H 109.5 . .
H10F C102 H10H 109.5 . .
H10G C102 H10H 109.5 . .
O77 C107 O78 122.1(18) . .
O77 C107 C108 118.9(19) . .
O78 C107 C108 118.9(18) . .
C113 C108 C109 114(2) . .
C113 C108 C107 122(2) . .
C109 C108 C107 124(2) . .
C108 C109 C110 127(2) . .
C108 C109 N15 121(2) . .
C110 C109 N15 113(2) . .
C111 C110 C109 111(3) . .
C111 C110 H110 124.3 . .
C109 C110 H110 124.3 . .
C112 C111 C110 124(3) . .
C112 C111 H111 118.1 . .
C110 C111 H111 118.1 . .
C111 C112 C113 120(3) . .
C111 C112 H112 120.1 . .
C113 C112 H112 120.1 . .
C108 C113 C112 124(2) . .
C108 C113 H113 118.1 . .
C112 C113 H113 118.1 . .
O82 C114 O81 132.2(19) . .
O82 C114 C115 114.9(18) . .
O81 C114 C115 112.9(17) . .
C120 C115 C116 117.3(18) . .
C120 C115 C114 120.6(16) . .
C116 C115 C114 121.7(17) . .
C117 C116 C115 123(2) . .
C117 C116 N16 117.6(19) . .
C115 C116 N16 120(2) . .
C118 C117 C116 117(2) . .
C118 C117 H117 121.3 . .
C116 C117 H117 121.3 . .
C117 C118 C119 122(2) . .
C117 C118 H118 119.2 . .
C119 C118 H118 119.2 . .
C120 C119 C118 120(2) . .
C120 C119 H119 119.8 . .
C118 C119 H119 119.8 . .
C119 C120 C115 120.6(18) . .
C119 C120 H120 119.7 . .
C115 C120 H120 119.7 . .
O86 C121 O85 122.2(17) . .
O86 C121 C122 119.6(17) . .
O85 C121 C122 117.5(16) . .
C127 C122 C123 118.6(18) . .
C127 C122 C121 118.2(18) . .
C123 C122 C121 122.8(16) . .
C122 C123 C124 119.6(18) . .
C122 C123 N17 121.4(19) . .
C124 C123 N17 119(2) . .
C125 C124 C123 119(2) . .
C125 C124 H124 120.3 . .
C123 C124 H124 120.3 . .
C126 C125 C124 122(2) . .
C126 C125 H125 119.0 . .
C124 C125 H125 119.0 . .
C125 C126 C127 119.9(19) . .
C125 C126 H126 120.0 . .
C127 C126 H126 120.0 . .
C122 C127 C126 120.5(19) . .
C122 C127 H127 119.8 . .
C126 C127 H127 119.8 . .
O90 C128 O89 127(2) . .
O90 C128 C129 117(2) . .
O89 C128 C129 115(2) . .
C130 C129 C134 123(2) . .
C130 C129 C128 121(2) . .
C134 C129 C128 116(2) . .
C129 C130 N18 125(2) . .
C129 C130 C131 123(2) . .
N18 C130 C131 111.6(19) . .
C132 C131 C130 111(2) . .
C132 C131 H131 124.7 . .
C130 C131 H131 124.7 . .
C131 C132 C133 129(2) . .
C131 C132 H132 115.3 . .
C133 C132 H132 115.3 . .
C132 C133 C134 116(2) . .
C132 C133 H133 122.0 . .
C134 C133 H133 122.0 . .
C129 C134 C133 118(2) . .
C129 C134 H134 121.1 . .
C133 C134 H134 121.1 . .
O93 C135 O94 121.3(15) . .
O93 C135 C136 120.5(17) . .
O94 C135 C136 117.9(16) . .
C141 C136 C137 115.4(15) . .
C141 C136 C135 119.1(16) . .
C137 C136 C135 125.4(17) . .
C138 C137 C136 122.8(19) . .
C138 C137 N19 118.8(18) . .
C136 C137 N19 118.3(15) . .
C139 C138 C137 117(2) . .
C139 C138 H138 121.7 . .
C137 C138 H138 121.7 . .
C140 C139 C138 122.4(19) . .
C140 C139 H139 118.8 . .
C138 C139 H139 118.8 . .
C139 C140 C141 121(2) . .
C139 C140 H140 119.6 . .
C141 C140 H140 119.6 . .
C140 C141 C136 121.8(19) . .
C140 C141 H141 119.1 . .
C136 C141 H141 119.1 . .
O97 C142 O98 126(2) . .
O97 C142 C143 121(2) . .
O98 C142 C143 112.6(18) . .
C144 C143 C148 115(2) . .
C144 C143 C142 126.9(18) . .
C148 C143 C142 118(2) . .
N20 C144 C143 119(2) . .
N20 C144 C145 115.6(19) . .
C143 C144 C145 125.1(19) . .
C144 C145 C146 113(2) . .
C144 C145 H145 123.3 . .
C146 C145 H145 123.3 . .
C147 C146 C145 125(3) . .
C147 C146 H146 117.4 . .
C145 C146 H146 117.4 . .
C146 C147 C148 116(3) . .
C146 C147 H147 122.1 . .
C148 C147 H147 122.1 . .
C143 C148 C147 125(3) . .
C143 C148 H148 117.5 . .
C147 C148 H148 117.5 . .
O101 C149 O102 126.6(16) . .
O101 C149 C150 119.6(15) . .
O102 C149 C150 113.4(16) . .
C151 C150 C155 121.1(18) . .
C151 C150 C149 123.1(17) . .
C155 C150 C149 115.6(18) . .
C150 C151 C152 122(2) . .
C150 C151 N21 123.2(17) . .
C152 C151 N21 114.9(19) . .
C153 C152 C151 116(2) . .
C153 C152 H152 122.2 . .
C151 C152 H152 122.2 . .
C154 C153 C152 123(2) . .
C154 C153 H153 118.3 . .
C152 C153 H153 118.3 . .
C153 C154 C155 120(2) . .
C153 C154 H154 120.0 . .
C155 C154 H154 120.0 . .
C150 C155 C154 118(2) . .
C150 C155 H155 121.0 . .
C154 C155 H155 121.0 . .
O105 C156 O106 127.9(18) . .
O105 C156 C157 117.8(17) . .
O106 C156 C157 113.9(16) . .
C162 C157 C158 113(2) . .
C162 C157 C156 122(2) . .
C158 C157 C156 124.5(18) . .
C159 C158 C157 124(2) . .
C159 C158 N22 118(2) . .
C157 C158 N22 117(2) . .
C160 C159 C158 121(3) . .
C160 C159 H159 119.3 . .
C158 C159 H159 119.3 . .
C159 C160 C161 118(3) . .
C159 C160 H160 120.9 . .
C161 C160 H160 120.9 . .
C162 C161 C160 117(2) . .
C162 C161 H161 121.4 . .
C160 C161 H161 121.4 . .
C157 C162 C161 126(3) . .
C157 C162 H162 117.1 . .
C161 C162 H162 117.1 . .
O109 C163 O110 126.9(19) . .
O109 C163 C164 119.4(17) . .
O110 C163 C164 113.6(16) . .
C169 C164 C165 118(2) . .
C169 C164 C163 118(2) . .
C165 C164 C163 123.0(18) . .
C166 C165 C164 122.5(19) . .
C166 C165 N23 117.4(19) . .
C164 C165 N23 120.1(19) . .
C167 C166 C165 116(2) . .
C167 C166 H166 121.8 . .
C165 C166 H166 121.8 . .
C168 C167 C166 123(3) . .
C168 C167 H167 118.7 . .
C166 C167 H167 118.7 . .
C167 C168 C169 121(2) . .
C167 C168 H168 119.4 . .
C169 C168 H168 119.4 . .
C164 C169 C168 119(2) . .
C164 C169 H169 120.6 . .
C168 C169 H169 120.6 . .
O113 C170 O114 125.0(18) . .
O113 C170 C171 116.6(17) . .
O114 C170 C171 118.2(18) . .
C172 C171 C176 120.0(7) . .
C172 C171 C170 126.0(16) . .
C176 C171 C170 113.3(16) . .
N24 C172 C171 123(2) . .
N24 C172 C173 115.2(19) . .
C171 C172 C173 120.1(7) . .
C172 C173 C174 118.7(8) . .
C172 C173 H173 120.6 . .
C174 C173 H173 120.6 . .
C175 C174 C173 118.3(10) . .
C175 C174 H174 120.8 . .
C173 C174 H174 120.8 . .
C174 C175 C176 118.3(10) . .
C174 C175 H175 120.9 . .
C176 C175 H175 120.9 . .
C171 C176 C175 118.8(8) . .
C171 C176 H176 120.6 . .
C175 C176 H176 120.6 . .
O118 C177 O117 126.3(19) . .
O118 C177 C178 119.3(17) . .
O117 C177 C178 113.9(16) . .
C179 C178 C183 115(2) . .
C179 C178 C177 124.7(19) . .
C183 C178 C177 120.2(18) . .
C180 C179 C178 123(2) . .
C180 C179 N25 118(2) . .
C178 C179 N25 119(2) . .
C179 C180 C181 121(3) . .
C179 C180 H180 119.7 . .
C181 C180 H180 119.7 . .
C182 C181 C180 115(3) . .
C182 C181 H181 122.4 . .
C180 C181 H181 122.4 . .
C183 C182 C181 125(3) . .
C183 C182 H182 117.4 . .
C181 C182 H182 117.4 . .
C182 C183 C178 121(2) . .
C182 C183 H183 119.7 . .
C178 C183 H183 119.7 . .
O122 C184 O121 125.0(16) . .
O122 C184 C185 118.4(17) . .
O121 C184 C185 116.5(15) . .
C190 C185 C186 118.5(16) . .
C190 C185 C184 118.6(16) . .
C186 C185 C184 122.6(17) . .
C187 C186 C185 120.7(19) . .
C187 C186 N26 119.4(17) . .
C185 C186 N26 119.9(16) . .
C188 C187 C186 120(2) . .
C188 C187 H187 120.1 . .
C186 C187 H187 120.1 . .
C187 C188 C189 121(2) . .
C187 C188 H188 119.5 . .
C189 C188 H188 119.5 . .
C188 C189 C190 120(2) . .
C188 C189 H189 120.1 . .
C190 C189 H189 120.1 . .
C189 C190 C185 120.1(18) . .
C189 C190 H190 119.9 . .
C185 C190 H190 119.9 . .
O126 C191 O125 123.4(19) . .
O126 C191 C192 121.7(17) . .
O125 C191 C192 114.7(16) . .
C197 C192 C193 115(2) . .
C197 C192 C191 122.6(19) . .
C193 C192 C191 122.4(18) . .
C194 C193 N27 120(2) . .
C194 C193 C192 122(2) . .
N27 C193 C192 118(2) . .
C195 C194 C193 120(3) . .
C195 C194 H194 119.8 . .
C193 C194 H194 119.8 . .
C194 C195 C196 122(3) . .
C194 C195 H195 118.8 . .
C196 C195 H195 118.8 . .
C197 C196 C195 118(3) . .
C197 C196 H196 121.2 . .
C195 C196 H196 121.2 . .
C196 C197 C192 123(2) . .
C196 C197 H197 118.6 . .
C192 C197 H197 118.6 . .
O130 C198 O129 121(2) . .
O130 C198 C199 122.4(19) . .
O129 C198 C199 117.0(17) . .
C204 C199 C200 117(3) . .
C204 C199 C198 118(2) . .
C200 C199 C198 124(2) . .
C199 C200 C201 125(3) . .
C199 C200 N28 119(3) . .
C201 C200 N28 116(3) . .
C202 C201 C200 111(3) . .
C202 C201 H201 124.4 . .
C200 C201 H201 124.4 . .
C201 C202 C203 130(3) . .
C201 C202 H202 114.8 . .
C203 C202 H202 114.8 . .
C202 C203 C204 114(3) . .
C202 C203 H203 123.1 . .
C204 C203 H203 123.1 . .
C199 C204 C203 122(3) . .
C199 C204 H204 118.8 . .
C203 C204 H204 118.8 . .
O133 C205 C206 114.7(11) . .
O133 C205 H20A 108.6 . .
C206 C205 H20A 108.6 . .
O133 C205 H20B 108.6 . .
C206 C205 H20B 108.6 . .
H20A C205 H20B 107.6 . .
C205 C206 H20C 109.5 . .
C205 C206 H20D 109.5 . .
H20C C206 H20D 109.5 . .
C205 C206 H20E 109.5 . .
H20C C206 H20E 109.5 . .
H20D C206 H20E 109.5 . .
O501 C502 C503 112.5(11) . .
O501 C502 H50A 109.1 . .
C503 C502 H50A 109.1 . .
O501 C502 H50B 109.1 . .
C503 C502 H50B 109.1 . .
H50A C502 H50B 107.8 . .
C502 C503 H50C 109.5 . .
C502 C503 H50D 109.5 . .
H50C C503 H50D 109.5 . .
C502 C503 H50E 109.5 . .
H50C C503 H50E 109.5 . .
H50D C503 H50E 109.5 . .
O135 C209 C210 114.1(10) . .
O135 C209 H20F 108.7 . .
C210 C209 H20F 108.7 . .
O135 C209 H20G 108.7 . .
C210 C209 H20G 108.7 . .
H20F C209 H20G 107.6 . .
C209 C210 H21A 109.5 . .
C209 C210 H21B 109.5 . .
H21A C210 H21B 109.5 . .
C209 C210 H21C 109.5 . .
H21A C210 H21C 109.5 . .
H21B C210 H21C 109.5 . .
O502 C504 C505 111.6(10) . .
O502 C504 H1 109.3 . .
C505 C504 H1 109.3 . .
O502 C504 H2 109.3 . .
C505 C504 H2 109.3 . .
H1 C504 H2 108.0 . .
C504 C505 H50F 109.5 . .
C504 C505 H50G 109.5 . .
H50F C505 H50G 109.5 . .
C504 C505 H50H 109.5 . .
H50F C505 H50H 109.5 . .
H50G C505 H50H 109.5 . .
O503 C506 C507 114(3) . .
O503 C506 H9 108.8 . .
C507 C506 H9 108.8 . .
O503 C506 H10 108.8 . .
C507 C506 H10 108.8 . .
H9 C506 H10 107.7 . .
C506 C507 H50L 109.5 . .
C506 C507 H50M 109.5 . .
H50L C507 H50M 109.5 . .
C506 C507 H50N 109.5 . .
H50L C507 H50N 109.5 . .
H50M C507 H50N 109.5 . .
C510 O505 H505 109.5 . .
C512 O506 H506 109.5 . .
O505 C510 C511 112.3(11) . .
O505 C510 H51A 109.2 . .
C511 C510 H51A 109.2 . .
O505 C510 H51B 109.2 . .
C511 C510 H51B 109.2 . .
H51A C510 H51B 107.9 . .
C510 C511 H51C 109.5 . .
C510 C511 H51D 109.5 . .
H51C C511 H51D 109.5 . .
C510 C511 H51E 109.5 . .
H51C C511 H51E 109.5 . .
H51D C511 H51E 109.5 . .
C512 C513 H51F 109.5 . .
C512 C513 H51G 109.5 . .
H51F C513 H51G 109.5 . .
C512 C513 H51H 109.5 . .
H51F C513 H51H 109.5 . .
H51G C513 H51H 109.5 . .
O506 C512 C513 113.2(11) . .
O506 C512 H15 108.9 . .
C513 C512 H15 108.9 . .
O506 C512 H16 108.9 . .
C513 C512 H16 108.9 . .
H15 C512 H16 107.7 . .
C500 C501 H50O 109.5 . .
C500 C501 H50P 109.5 . .
H50O C501 H50P 109.5 . .
C500 C501 H50Q 109.5 . .
H50O C501 H50Q 109.5 . .
H50P C501 H50Q 109.5 . .
O500 C500 C501 113.6(11) . .
O500 C500 H17 108.8 . .
C501 C500 H17 108.8 . .
O500 C500 H22 108.8 . .
C501 C500 H22 108.8 . .
H17 C500 H22 107.7 . .
C508 O504 Bi10 125.4(17) . .
C509 C508 O504 120(3) . .
C509 C508 H50I 107.2 . .
O504 C508 H50I 107.2 . .
C509 C508 H50J 107.2 . .
O504 C508 H50J 107.2 . .
H50I C508 H50J 106.8 . .
C508 C509 H50K 109.5 . .
C508 C509 H50R 109.5 . .
H50K C509 H50R 109.5 . .
C508 C509 H50S 109.5 . .
H50K C509 H50S 109.5 . .
H50R C509 H50S 109.5 . .

loop_
_geom_bond_atom_site_label_1
_geom_bond_atom_site_label_2
_geom_bond_distance
_geom_bond_site_symmetry_2
Bi1 O1 2.134(11) .
Bi1 O13 2.191(12) .
Bi1 O10 2.314(13) 2_556
Bi1 O17 2.539(13) .
Bi1 O9 2.639(13) .
Bi1 O65 2.697(13) .
Bi1 O9 2.703(13) 2_556
Bi1 O18 2.806(13) .
Bi1 C1 2.87(2) 2_556
Bi2 O3 2.141(11) .
Bi2 O2 2.149(13) .
Bi2 O4 2.347(12) .
Bi2 O1 2.359(12) .
Bi2 O18 2.665(12) .
Bi2 O21 2.729(13) .
Bi2 O65 2.906(14) .
Bi2 O66 2.924(12) .
Bi3 O2 2.113(12) .
Bi3 O5 2.173(11) .
Bi3 O6 2.222(11) .
Bi3 O25 2.490(12) .
Bi3 O1 2.668(12) .
Bi3 O45 2.767(13) .
Bi3 O17 2.867(11) .
Bi4 O5 2.119(12) .
Bi4 O1 2.197(11) .
Bi4 O3 2.230(12) .
Bi4 O7 2.571(12) .
Bi4 O14 2.577(13) .
Bi4 O57 2.802(14) .
Bi4 O34 3.024(15) .
Bi5 O8 2.084(11) .
Bi5 O2 2.198(13) .
Bi5 O4 2.229(12) .
Bi5 O29 2.561(12) .
Bi5 O6 2.570(11) .
Bi5 O38 2.899(12) .
Bi6 O3 2.099(12) .
Bi6 O7 2.187(12) .
Bi6 O8 2.219(12) .
Bi6 O33 2.429(17) .
Bi6 O61 2.785(14) .
Bi6 O22 3.062(12) .
Bi7 O8 2.174(11) .
Bi7 O5 2.192(11) .
Bi7 O6 2.271(11) .
Bi7 O7 2.352(13) .
Bi7 O37 2.702(13) .
Bi7 O49 2.836(13) .
Bi7 O53 2.917(13) .
Bi8 O4 2.077(12) .
Bi8 O30 2.184(14) .
Bi8 O41 2.308(14) .
Bi8 O22 2.496(14) .
Bi8 O66 2.667(12) .
Bi8 O42 2.794(15) .
Bi8 O21 2.796(14) .
Bi8 O42 2.848(14) 2_546
Bi9 O6 2.170(12) .
Bi9 O45 2.304(13) .
Bi9 O49 2.329(12) .
Bi9 O26 2.344(12) .
Bi9 O38 2.423(13) .
Bi9 O50 2.798(14) .
Bi9 O46 2.973(15) .
Bi10 O7 2.165(12) .
Bi10 O53 2.276(14) .
Bi10 O61 2.348(15) .
Bi10 O57 2.399(15) .
Bi10 O34 2.462(14) .
Bi10 O58 2.735(17) .
Bi10 O504 2.80(2) .
Bi10 O54 2.836(14) .
Bi10 O62 2.98(2) .
Bi11 O69 2.114(13) .
Bi11 O81 2.185(13) .
Bi11 O78 2.335(12) .
Bi11 O85 2.528(11) .
Bi11 O77 2.647(14) .
Bi11 O77 2.711(15) 2_655
Bi11 O133 2.727(13) .
Bi11 O86 2.789(13) .
Bi12 O71 2.105(10) .
Bi12 O69 2.217(13) .
Bi12 O70 2.251(12) .
Bi12 O72 2.546(12) .
Bi12 O82 2.591(14) .
Bi12 O89 2.710(15) .
Bi12 O102 3.057(12) .
Bi13 O70 2.138(12) .
Bi13 O73 2.158(10) .
Bi13 O74 2.336(12) .
Bi13 O69 2.380(12) .
Bi13 O86 2.687(13) .
Bi13 O93 2.721(11) .
Bi13 O133 2.883(14) .
Bi13 O135 2.917(12) .
Bi14 O73 2.108(11) .
Bi14 O71 2.183(11) .
Bi14 O75 2.231(12) .
Bi14 O97 2.494(13) .
Bi14 O69 2.632(11) .
Bi14 O129 2.790(11) .
Bi14 O85 2.938(13) .
Bi15 O70 2.120(13) .
Bi15 O72 2.195(11) .
Bi15 O76 2.229(10) .
Bi15 O101 2.412(11) .
Bi15 O74 2.813(12) .
Bi15 O117 2.827(13) .
Bi16 O76 2.184(11) .
Bi16 O71 2.206(11) .
Bi16 O75 2.282(11) .
Bi16 O72 2.437(10) .
Bi16 O105 2.691(13) .
Bi16 O125 2.803(12) .
Bi16 O113 2.987(13) .
Bi17 O76 2.076(11) .
Bi17 O73 2.201(12) .
Bi17 O74 2.217(10) .
Bi17 O109 2.566(13) .
Bi17 O75 2.574(11) .
Bi17 O106 2.837(13) .
Bi17 O121 3.088(12) .
Bi18 O72 2.127(12) .
Bi18 O113 2.261(12) .
Bi18 O117 2.397(13) .
Bi18 O89 2.430(14) .
Bi18 O102 2.477(12) .
Bi18 O90 2.743(15) .
Bi18 O114 2.755(15) .
Bi18 O501 2.99(2) .
Bi18 O118 3.045(12) .
Bi19 O74 2.082(11) .
Bi19 O110 2.234(14) .
Bi19 O121 2.314(11) .
Bi19 O94 2.483(11) .
Bi19 O135 2.689(12) .
Bi19 O93 2.760(12) .
Bi19 O122 2.801(12) .
Bi19 O122 2.829(12) 2_665
Bi20 O75 2.151(10) .
Bi20 O129 2.275(13) .
Bi20 O125 2.279(13) .
Bi20 O98 2.391(14) .
Bi20 O106 2.404(13) .
Bi20 O126 2.882(14) .
Bi20 O130 2.915(16) .
O17 C15 1.29(2) .
O18 C15 1.25(2) .
O19 N3 1.19(2) .
O20 N3 1.17(2) .
O21 C22 1.27(2) .
O22 C22 1.28(2) .
O23 N4 1.18(3) .
O24 N4 1.17(3) .
O25 C29 1.27(2) .
O26 C29 1.282(19) .
O27 N5 1.20(2) .
O28 N5 1.24(2) .
O29 C36 1.19(2) .
O30 C36 1.29(2) .
O31 N6 1.19(3) .
O32 N6 1.24(2) .
O33 C43 1.21(3) .
O34 C43 1.24(2) .
O35 N7 1.19(2) .
O36 N7 1.25(2) .
O37 C50 1.25(2) .
O38 C50 1.27(2) .
O39 N8 1.22(2) .
O40 N8 1.29(2) .
O45 C64 1.28(2) .
O46 C64 1.16(2) .
O47 N10 1.27(2) .
O48 N10 1.21(2) .
O49 C71 1.24(2) .
O50 C71 1.27(2) .
O51 N11 1.25(2) .
O52 N11 1.25(2) .
O53 C78 1.27(2) .
O54 C78 1.23(2) .
O55 N12 1.22(2) .
O56 N12 1.23(2) .
O57 C85 1.22(2) .
O58 C85 1.35(3) .
O59 N13 1.24(2) .
O60 N13 1.22(2) .
O65 C99 1.414(10) .
O66 C101 1.404(10) .
O77 C107 1.18(2) .
O77 Bi11 2.711(15) 2_655
O78 C107 1.29(2) .
O79 N15 1.20(2) .
O80 N15 1.21(3) .
O81 C114 1.27(2) .
O82 C114 1.18(2) .
O83 N16 1.23(2) .
O84 N16 1.24(2) .
O85 C121 1.30(2) .
O86 C121 1.27(2) .
O87 N17 1.23(2) .
O88 N17 1.25(2) .
O89 C128 1.26(2) .
O90 C128 1.24(3) .
O91 N18 1.26(2) .
O92 N18 1.25(2) .
O93 C135 1.22(2) .
O94 C135 1.28(2) .
O95 N19 1.25(2) .
O96 N19 1.24(2) .
O97 C142 1.23(2) .
O98 C142 1.25(2) .
O99 N20 1.24(2) .
O100 N20 1.22(2) .
O101 C149 1.24(2) .
O102 C149 1.27(2) .
O103 N21 1.222(17) .
O104 N21 1.22(2) .
O105 C156 1.22(2) .
O106 C156 1.30(2) .
O107 N22 1.21(3) .
O109 C163 1.25(2) .
O110 C163 1.28(2) .
O111 N23 1.21(2) .
O112 N23 1.22(2) .
O113 C170 1.22(2) .
O114 C170 1.24(2) .
O115 N24 1.27(3) .
O116 N24 1.32(3) .
O117 C177 1.26(2) .
O118 C177 1.18(2) .
O119 N25 1.22(2) .
O120 N25 1.23(2) .
O121 C184 1.28(2) .
O122 C184 1.23(2) .
O123 N26 1.24(2) .
O124 N26 1.24(2) .
O125 C191 1.30(2) .
O126 C191 1.21(2) .
O127 N27 1.16(3) .
O128 N27 1.25(2) .
O129 C198 1.29(2) .
O130 C198 1.23(2) .
O131 N28 1.20(3) .
O132 N28 1.31(3) .
O133 C205 1.400(10) .
O501 C502 1.412(10) .
O135 C209 1.410(10) .
O500 C500 1.398(10) .
O500 H500 0.8400 .
O502 C504 1.420(10) .
O502 H502 0.8400 .
O503 C506 1.36(3) .
O503 H503 0.8400 .
N2 O16 1.19(2) .
N2 O15 1.23(2) .
N2 C10 1.43(3) .
N3 C17 1.45(3) .
N4 C24 1.48(3) .
N5 C31 1.45(3) .
N6 C38 1.47(3) .
N7 C45 1.42(3) .
N8 C52 1.43(3) .
N10 C66 1.45(3) .
N11 C73 1.42(3) .
N12 C80 1.45(3) .
N13 C87 1.38(2) .
N15 C109 1.55(3) .
N16 C116 1.46(3) .
N17 C123 1.42(2) .
N18 C130 1.45(3) .
N19 C137 1.47(2) .
N20 C144 1.38(2) .
N21 C151 1.46(2) .
N22 O108 1.32(4) .
N22 O208 1.46(6) .
N22 C158 1.50(3) .
N23 C165 1.46(3) .
N24 C172 1.36(3) .
N25 C179 1.47(3) .
N26 C186 1.43(3) .
N27 C193 1.44(3) .
N28 C200 1.52(4) .
O9 C1 1.22(2) .
O9 Bi1 2.703(13) 2_556
O10 C1 1.34(2) .
O10 Bi1 2.314(13) 2_556
O11 N1 1.24(2) .
O12 N1 1.18(2) .
N1 C3 1.47(3) .
C1 C2 1.50(3) .
C1 Bi1 2.87(2) 2_556
C2 C3 1.34(3) .
C2 C7 1.41(3) .
C3 C4 1.41(4) .
C4 C5 1.30(3) .
C4 H4 0.9500 .
C5 C6 1.40(3) .
C5 H5 0.9500 .
C6 C7 1.42(3) .
C6 H6 0.9500 .
C7 H7 0.9500 .
O13 C8 1.300(19) .
O14 C8 1.21(2) .
C8 C9 1.58(2) .
C9 C10 1.31(3) .
C9 C14 1.38(3) .
C10 C11 1.37(3) .
C11 C12 1.34(3) .
C11 H11 0.9500 .
C12 C13 1.41(3) .
C12 H12 0.9500 .
C13 C14 1.38(3) .
C13 H13 0.9500 .
C14 H14 0.9500 .
C15 C16 1.50(3) .
C16 C21 1.36(3) .
C16 C17 1.40(3) .
C17 C18 1.41(3) .
C18 C19 1.26(3) .
C18 H18 0.9500 .
C19 C20 1.35(3) .
C19 H19 0.9500 .
C20 C21 1.39(3) .
C20 H20 0.9500 .
C21 H21 0.9500 .
C22 C23 1.49(3) .
C23 C24 1.36(3) .
C23 C28 1.40(3) .
C24 C25 1.37(3) .
C25 C26 1.22(3) .
C25 H25 0.9500 .
C26 C27 1.37(3) .
C26 H26 0.9500 .
C27 C28 1.34(3) .
C27 H27 0.9500 .
C28 H28 0.9500 .
C29 C30 1.48(2) .
C30 C35 1.36(3) .
C30 C31 1.41(2) .
C31 C32 1.38(3) .
C32 C33 1.34(3) .
C32 H32 0.9500 .
C33 C34 1.33(3) .
C33 H33 0.9500 .
C34 C35 1.40(3) .
C34 H34 0.9500 .
C35 H35 0.9500 .
C36 C37 1.52(3) .
C37 C38 1.33(3) .
C37 C42 1.39(3) .
C38 C39 1.36(3) .
C39 C40 1.41(3) .
C39 H39 0.9500 .
C40 C41 1.39(3) .
C40 H40 0.9500 .
C41 C42 1.30(3) .
C41 H41 0.9500 .
C42 H42 0.9500 .
C43 C44 1.55(4) .
C44 C49 1.33(4) .
C44 C45 1.40(3) .
C45 C46 1.37(3) .
C46 C47 1.30(4) .
C46 H46 0.9500 .
C47 C48 1.40(4) .
C47 H47 0.9500 .
C48 C49 1.40(5) .
C48 H48 0.9500 .
C49 H49 0.9500 .
C50 C51 1.49(3) .
C51 C56 1.34(3) .
C51 C52 1.36(3) .
C52 C53 1.35(3) .
C53 C54 1.39(3) .
C53 H53 0.9500 .
C54 C55 1.38(3) .
C54 H54 0.9500 .
C55 C56 1.38(3) .
C55 H55 0.9500 .
C56 H56 0.9500 .
O41 C57 1.323(18) .
O42 C57 1.233(19) .
O43 N9 1.15(2) .
O44 N9 1.30(2) .
N9 C59 1.44(2) .
C57 C58 1.34(2) .
C58 C63 1.40(2) .
C58 C59 1.45(3) .
C59 C60 1.39(3) .
C60 C61 1.40(3) .
C60 H60 0.9500 .
C61 C62 1.26(3) .
C61 H61 0.9500 .
C62 C63 1.48(3) .
C62 H62 0.9500 .
C63 H63 0.9500 .
C64 C65 1.57(3) .
C65 C70 1.35(3) .
C65 C66 1.38(3) .
C66 C67 1.39(3) .
C67 C68 1.35(3) .
C67 H67 0.9500 .
C68 C69 1.39(3) .
C68 H68 0.9500 .
C69 C70 1.34(3) .
C69 H69 0.9500 .
C70 H70 0.9500 .
C71 C72 1.46(2) .
C72 C77 1.34(3) .
C72 C73 1.43(2) .
C73 C74 1.41(3) .
C74 C75 1.37(3) .
C74 H74 0.9500 .
C75 C76 1.37(3) .
C75 H75 0.9500 .
C76 C77 1.38(3) .
C76 H76 0.9500 .
C77 H77 0.9500 .
C78 C79 1.54(3) .
C79 C80 1.32(2) .
C79 C84 1.35(3) .
C80 C81 1.41(3) .
C81 C82 1.38(3) .
C81 H81 0.9500 .
C82 C83 1.35(3) .
C82 H82 0.9500 .
C83 C84 1.35(4) .
C83 H83 0.9500 .
C84 H84 0.9500 .
C85 C86 1.47(3) .
C86 C87 1.353(8) .
C86 C91 1.367(8) .
C87 C88 1.369(8) .
C88 C89 1.361(8) .
C88 H88 0.9500 .
C89 C90 1.365(8) .
C89 H89 0.9500 .
C90 C91 1.364(8) .
C90 H90 0.9500 .
C91 H91 0.9500 .
O61 C92 1.33(2) .
O62 C92 1.23(2) .
O63 N14 1.15(2) .
O64 N14 1.30(2) .
N14 C94 1.42(3) .
C92 C93 1.32(3) .
C92 C93A 1.425(10) .
C93 C98 1.40(3) .
C93 C94 1.46(3) .
C94 C95 1.40(3) .
C95 C96 1.41(3) .
C95 H95 0.9500 .
C96 C97 1.25(3) .
C96 H96 0.9500 .
C97 C98 1.49(3) .
C97 H97 0.9500 .
C98 H98 0.9500 .
O63A N14A 1.16(3) .
O64A N14A 1.31(3) .
N14A C94A 1.504(10) .
C93A C98A 1.42(3) .
C93A C94A 1.48(3) .
C94A C95A 1.40(3) .
C95A C96A 1.42(3) .
C95A H95A 0.9500 .
C96A C97A 1.25(3) .
C96A H96A 0.9500 .
C97A C98A 1.49(3) .
C97A H97A 0.9500 .
C98A H98A 0.9500 .
C99 C100 1.507(10) .
C99 H99A 0.9900 .
C99 H99B 0.9900 .
C100 H10A 0.9800 .
C100 H10B 0.9800 .
C100 H10C 0.9800 .
C101 C102 1.508(10) .
C101 H10D 0.9900 .
C101 H10E 0.9900 .
C102 H10F 0.9800 .
C102 H10G 0.9800 .
C102 H10H 0.9800 .
C107 C108 1.51(3) .
C108 C113 1.34(3) .
C108 C109 1.35(3) .
C109 C110 1.44(3) .
C110 C111 1.36(4) .
C110 H110 0.9500 .
C111 C112 1.31(4) .
C111 H111 0.9500 .
C112 C113 1.34(3) .
C112 H112 0.9500 .
C113 H113 0.9500 .
C114 C115 1.58(3) .
C115 C120 1.38(2) .
C115 C116 1.38(3) .
C116 C117 1.37(3) .
C117 C118 1.35(3) .
C117 H117 0.9500 .
C118 C119 1.37(3) .
C118 H118 0.9500 .
C119 C120 1.35(3) .
C119 H119 0.9500 .
C120 H120 0.9500 .
C121 C122 1.46(3) .
C122 C127 1.38(2) .
C122 C123 1.40(3) .
C123 C124 1.41(3) .
C124 C125 1.37(3) .
C124 H124 0.9500 .
C125 C126 1.33(3) .
C125 H125 0.9500 .
C126 C127 1.41(3) .
C126 H126 0.9500 .
C127 H127 0.9500 .
C128 C129 1.58(3) .
C129 C130 1.34(3) .
C129 C134 1.38(3) .
C130 C131 1.48(3) .
C131 C132 1.36(3) .
C131 H131 0.9500 .
C132 C133 1.39(3) .
C132 H132 0.9500 .
C133 C134 1.43(3) .
C133 H133 0.9500 .
C134 H134 0.9500 .
C135 C136 1.50(2) .
C136 C141 1.39(2) .
C136 C137 1.41(2) .
C137 C138 1.40(2) .
C138 C139 1.37(3) .
C138 H138 0.9500 .
C139 C140 1.34(3) .
C139 H139 0.9500 .
C140 C141 1.36(2) .
C140 H140 0.9500 .
C141 H141 0.9500 .
C142 C143 1.48(3) .
C143 C144 1.38(3) .
C143 C148 1.38(3) .
C144 C145 1.41(3) .
C145 C146 1.43(3) .
C145 H145 0.9500 .
C146 C147 1.33(4) .
C146 H146 0.9500 .
C147 C148 1.40(3) .
C147 H147 0.9500 .
C148 H148 0.9500 .
C149 C150 1.54(2) .
C150 C151 1.33(3) .
C150 C155 1.35(3) .
C151 C152 1.41(3) .
C152 C153 1.36(3) .
C152 H152 0.9500 .
C153 C154 1.32(3) .
C153 H153 0.9500 .
C154 C155 1.41(3) .
C154 H154 0.9500 .
C155 H155 0.9500 .
C156 C157 1.52(3) .
C157 C162 1.33(3) .
C157 C158 1.40(3) .
C158 C159 1.35(3) .
C159 C160 1.32(3) .
C159 H159 0.9500 .
C160 C161 1.42(3) .
C160 H160 0.9500 .
C161 C162 1.38(3) .
C161 H161 0.9500 .
C162 H162 0.9500 .
C163 C164 1.47(3) .
C164 C169 1.32(3) .
C164 C165 1.40(3) .
C165 C166 1.39(3) .
C166 C167 1.33(3) .
C166 H166 0.9500 .
C167 C168 1.31(3) .
C167 H167 0.9500 .
C168 C169 1.42(3) .
C168 H168 0.9500 .
C169 H169 0.9500 .
C170 C171 1.53(2) .
C171 C172 1.361(8) .
C171 C176 1.368(8) .
C172 C173 1.366(8) .
C173 C174 1.372(9) .
C173 H173 0.9500 .
C174 C175 1.371(9) .
C174 H174 0.9500 .
C175 C176 1.372(9) .
C175 H175 0.9500 .
C176 H176 0.9500 .
C177 C178 1.52(3) .
C178 C179 1.40(3) .
C178 C183 1.41(3) .
C179 C180 1.35(3) .
C180 C181 1.41(3) .
C180 H180 0.9500 .
C181 C182 1.37(3) .
C181 H181 0.9500 .
C182 C183 1.33(3) .
C182 H182 0.9500 .
C183 H183 0.9500 .
C184 C185 1.52(2) .
C185 C190 1.41(3) .
C185 C186 1.41(2) .
C186 C187 1.40(2) .
C187 C188 1.37(3) .
C187 H187 0.9500 .
C188 C189 1.39(3) .
C188 H188 0.9500 .
C189 C190 1.40(2) .
C189 H189 0.9500 .
C190 H190 0.9500 .
C191 C192 1.47(3) .
C192 C197 1.39(3) .
C192 C193 1.47(3) .
C193 C194 1.33(3) .
C194 C195 1.31(3) .
C194 H194 0.9500 .
C195 C196 1.43(3) .
C195 H195 0.9500 .
C196 C197 1.36(3) .
C196 H196 0.9500 .
C197 H197 0.9500 .
C198 C199 1.51(3) .
C199 C204 1.34(3) .
C199 C200 1.35(3) .
C200 C201 1.43(3) .
C201 C202 1.31(3) .
C201 H201 0.9500 .
C202 C203 1.35(3) .
C202 H202 0.9500 .
C203 C204 1.42(3) .
C203 H203 0.9500 .
C204 H204 0.9500 .
C205 C206 1.507(10) .
C205 H20A 0.9900 .
C205 H20B 0.9900 .
C206 H20C 0.9800 .
C206 H20D 0.9800 .
C206 H20E 0.9800 .
C502 C503 1.531(10) .
C502 H50A 0.9900 .
C502 H50B 0.9900 .
C503 H50C 0.9800 .
C503 H50D 0.9800 .
C503 H50E 0.9800 .
C209 C210 1.512(10) .
C209 H20F 0.9900 .
C209 H20G 0.9900 .
C210 H21A 0.9800 .
C210 H21B 0.9800 .
C210 H21C 0.9800 .
C504 C505 1.531(10) .
C504 H1 0.9900 .
C504 H2 0.9900 .
C505 H50F 0.9800 .
C505 H50G 0.9800 .
C505 H50H 0.9800 .
C506 C507 1.50(4) .
C506 H9 0.9900 .
C506 H10 0.9900 .
C507 H50L 0.9800 .
C507 H50M 0.9800 .
C507 H50N 0.9800 .
O505 C510 1.413(10) .
O505 H505 0.8400 .
O506 C512 1.408(10) .
O506 H506 0.8400 .
C510 C511 1.528(10) .
C510 H51A 0.9900 .
C510 H51B 0.9900 .
C511 H51C 0.9800 .
C511 H51D 0.9800 .
C511 H51E 0.9800 .
C513 C512 1.520(10) .
C513 H51F 0.9800 .
C513 H51G 0.9800 .
C513 H51H 0.9800 .
C512 H15 0.9900 .
C512 H16 0.9900 .
C501 C500 1.514(10) .
C501 H50O 0.9800 .
C501 H50P 0.9800 .
C501 H50Q 0.9800 .
C500 H17 0.9900 .
C500 H22 0.9900 .
O504 C508 1.52(3) .
C508 C509 1.35(4) .
C508 H50I 0.9900 .
C508 H50J 0.9900 .
C509 H50K 0.9800 .
C509 H50R 0.9800 .
C509 H50S 0.9800 .
